data_4321707
loop_
_publ_author_name
'Svilen Bobev'
'Slavi C. Sevov'

_publ_contact_author
;
Slavi C. Sevov
Department of Chemistry and Biochemistry
251 Nieuwland Science Hall
University of Notre Dame
Notre Dame, IN 46556-5670
USA
;
_publ_contact_author_email ssevov@nd.edu
_publ_contact_author_fax 'Intl. Code + (219)631-6652'
_publ_contact_author_phone 'Intl. Code + (219)631-5891'
_publ_section_title
;
 Synthesis and Characterization of A3Na10Sn23 (A = Cs, Rb, K) with a New
 Clathrate-Like Structure and of the Chiral Clathrate Rb5Na3Sn25
;
_journal_name_full 'Inorganic Chemistry'
_journal_page_first 5930
_journal_page_last 5937
_journal_paper_doi 10.1021/ic0007714
_journal_volume 39
_journal_year 2000
_chemical_formula_moiety Rb20Na12Sn100
_chemical_formula_sum 'Na12 Rb20 Sn100'
_chemical_formula_weight 13854.28
_chemical_melting_point ?
_chemical_name_common Rb20Na12Sn100
_chemical_name_systematic
; 
 ? 
;
_space_group_IT_number 213
_symmetry_cell_setting cubic
_symmetry_space_group_name_Hall 'P 4bd 2ab 3'
_symmetry_space_group_name_H-M 'P 41 3 2'
_atom_sites_solution_hydrogens geom
_atom_sites_solution_primary direct
_atom_sites_solution_secondary difmap
_audit_creation_method SHELXL-97
_cell_angle_alpha 90.00
_cell_angle_beta 90.00
_cell_angle_gamma 90.00
_cell_formula_units_Z 1
_cell_length_a 16.4127(7)
_cell_length_b 16.4127(7)
_cell_length_c 16.4127(7)
_cell_measurement_reflns_used 25
_cell_measurement_temperature 293(2)
_cell_measurement_theta_max 15.867
_cell_measurement_theta_min 6.329
_cell_volume 4421.2(3)
_computing_cell_refinement CAD4_(Enraf-Nonius,_1977)
_computing_data_collection CAD4_(Enraf-Nonius,_1977)
_computing_data_reduction SDS_Package_(Enraf-Nonius,_1985)
_computing_molecular_graphics 'SHELXTL (Siemens, 1994)'
_computing_publication_material 'SHELXTL (Siemens, 1994)'
_computing_structure_refinement 'SHELXL-97 (Sheldrick, 1997)'
_computing_structure_solution 'SHELXS-97 (Sheldrick, 1990)'
_diffrn_ambient_temperature 293(2)
_diffrn_measured_fraction_theta_full 0.999
_diffrn_measured_fraction_theta_max 0.999
_diffrn_measurement_device_type Enraf_Nonius_CAD4
_diffrn_measurement_method omega-2theta
_diffrn_radiation_monochromator graphite
_diffrn_radiation_source 'fine-focus sealed tube'
_diffrn_radiation_type MoK\a
_diffrn_radiation_wavelength 0.71073
_diffrn_reflns_av_R_equivalents 0.0526
_diffrn_reflns_av_sigmaI/netI 0.0388
_diffrn_reflns_limit_h_max 19
_diffrn_reflns_limit_h_min 0
_diffrn_reflns_limit_k_max 19
_diffrn_reflns_limit_k_min 0
_diffrn_reflns_limit_l_max 19
_diffrn_reflns_limit_l_min 0
_diffrn_reflns_number 4304
_diffrn_reflns_theta_full 24.93
_diffrn_reflns_theta_max 24.93
_diffrn_reflns_theta_min 2.15
_diffrn_standards_interval_count 200
_diffrn_standards_interval_time 120
_diffrn_standards_number 3
_exptl_absorpt_coefficient_mu 19.325
_exptl_absorpt_correction_T_max 1.000
_exptl_absorpt_correction_T_min 0.510
_exptl_absorpt_correction_type psi-scan
_exptl_absorpt_process_details 'average of five psi-scan reflections'
_exptl_crystal_colour gray
_exptl_crystal_density_diffrn 5.203
_exptl_crystal_density_meas ?
_exptl_crystal_density_method 'not measured'
_exptl_crystal_description bar
_exptl_crystal_F_000 5872
_exptl_crystal_size_max 0.14
_exptl_crystal_size_mid 0.10
_exptl_crystal_size_min 0.08
_refine_diff_density_max 0.920
_refine_diff_density_min -1.112
_refine_diff_density_rms 0.154
_refine_ls_abs_structure_details 'Flack H D (1983), Acta Cryst. A39, 876-881'
_refine_ls_abs_structure_Flack 0.05(4)
_refine_ls_extinction_coef 0.00019(2)
_refine_ls_extinction_expression Fc^*^=kFc[1+0.001xFc^2^\l^3^/sin(2\q)]^-1/4^
_refine_ls_extinction_method SHELXL
_refine_ls_goodness_of_fit_ref 1.059
_refine_ls_hydrogen_treatment mixed
_refine_ls_matrix_type full
_refine_ls_number_parameters 62
_refine_ls_number_reflns 1308
_refine_ls_number_restraints 2
_refine_ls_restrained_S_all 1.059
_refine_ls_R_factor_all 0.0324
_refine_ls_R_factor_gt 0.0271
_refine_ls_shift/su_max 0.000
_refine_ls_shift/su_mean 0.000
_refine_ls_structure_factor_coef Fsqd
_refine_ls_weighting_details 'calc w=1/[\s^2^(Fo^2^)+(0.0287P)^2^+13.3119P] where P=(Fo^2^+2Fc^2^)/3'
_refine_ls_weighting_scheme calc
_refine_ls_wR_factor_gt 0.0612
_refine_ls_wR_factor_ref 0.0627
_reflns_number_gt 1207
_reflns_number_total 1308
_reflns_threshold_expression >2sigma(I)
_cod_data_source_file ic0007714_4.cif
_cod_data_source_block Rb5Na3Sn25
_cod_depositor_comments
;
The following automatic conversions were performed:

'_chemical_melting_point' value 'not measured' was changed to '?' -
the value is undefined or not given.

Automatic conversion script
Id: cif_fix_values 1673 2011-04-08 12:14:43Z adriana 

The following automatic conversions were performed:

'_exptl_crystal_density_meas' value 'not measured' was changed to '?'
- the value is perceived as not measured.

Automatic conversion script
Id: cif_fix_values 3008 2015-01-20 13:52:24Z robertas 
;
_cod_database_code 4321707

loop_
_symmetry_equiv_pos_as_xyz
'x, y, z'
'-x+1/2, -y, z+1/2'
'-x, y+1/2, -z+1/2'
'x+1/2, -y+1/2, -z'
'z, x, y'
'z+1/2, -x+1/2, -y'
'-z+1/2, -x, y+1/2'
'-z, x+1/2, -y+1/2'
'y, z, x'
'-y, z+1/2, -x+1/2'
'y+1/2, -z+1/2, -x'
'-y+1/2, -z, x+1/2'
'y+3/4, x+1/4, -z+1/4'
'-y+3/4, -x+3/4, -z+3/4'
'y+1/4, -x+1/4, z+3/4'
'-y+1/4, x+3/4, z+1/4'
'x+3/4, z+1/4, -y+1/4'
'-x+1/4, z+3/4, y+1/4'
'-x+3/4, -z+3/4, -y+3/4'
'x+1/4, -z+1/4, y+3/4'
'z+3/4, y+1/4, -x+1/4'
'z+1/4, -y+1/4, x+3/4'
'-z+1/4, y+3/4, x+1/4'
'-z+3/4, -y+3/4, -x+3/4'

loop_
_atom_site_label
_atom_site_type_symbol
_atom_site_fract_x
_atom_site_fract_y
_atom_site_fract_z
_atom_site_U_iso_or_equiv
_atom_site_adp_type
_atom_site_occupancy
_atom_site_symmetry_multiplicity
_atom_site_calc_flag
_atom_site_refinement_flags
_atom_site_disorder_assembly
_atom_site_disorder_group
Sn1 Sn 0.03431(4) 0.03431(4) 0.03431(4) 0.0210(3) Uani 1 3 d S . .
Sn2 Sn 0.20503(4) 0.04408(5) 0.00134(4) 0.01749(19) Uani 1 1 d . . .
Sn3 Sn 0.1250 0.16808(5) 0.41808(5) 0.0189(2) Uani 1 2 d S . .
Sn4 Sn 0.23963(4) 0.93368(5) 0.87370(5) 0.01801(19) Uani 1 1 d . . .
Sn5 Sn 0.41655(5) 0.85075(5) 0.08694(5) 0.0221(2) Uani 1 1 d . . .
Sn6 Sn 0.32489(4) 0.32489(4) 0.32489(4) 0.0194(3) Uani 1 3 d S . .
Rb1 Rb 0.18962(7) 0.18962(7) 0.18962(7) 0.0254(4) Uani 1 3 d S . .
Rb2 Rb 0.4393(3) 0.8234(4) 0.3062(3) 0.126(3) Uani 0.50 1 d P . .
Na3 Na 0.4115(8) 0.7255(11) 0.2260(12) 0.235(18) Uani 0.50 1 d PD . .

loop_
_atom_site_aniso_label
_atom_site_aniso_U_11
_atom_site_aniso_U_22
_atom_site_aniso_U_33
_atom_site_aniso_U_23
_atom_site_aniso_U_13
_atom_site_aniso_U_12
Sn1 0.0210(3) 0.0210(3) 0.0210(3) 0.0004(3) 0.0004(3) 0.0004(3)
Sn2 0.0183(4) 0.0172(4) 0.0170(4) -0.0012(3) 0.0014(3) 0.0004(3)
Sn3 0.0200(5) 0.0184(3) 0.0184(3) 0.0030(4) 0.0004(3) -0.0004(3)
Sn4 0.0194(4) 0.0174(4) 0.0172(4) -0.0022(3) -0.0002(3) -0.0001(3)
Sn5 0.0227(4) 0.0237(4) 0.0199(4) 0.0003(3) 0.0005(3) 0.0016(3)
Sn6 0.0194(3) 0.0194(3) 0.0194(3) -0.0023(3) -0.0023(3) -0.0023(3)
Rb1 0.0254(4) 0.0254(4) 0.0254(4) 0.0020(5) 0.0020(5) 0.0020(5)
Rb2 0.047(2) 0.266(8) 0.065(3) 0.071(4) -0.0085(18) -0.014(4)
Na3 0.34(4) 0.18(2) 0.19(2) 0.15(2) 0.18(3) 0.19(3)

loop_
_atom_type_symbol
_atom_type_description
_atom_type_scat_dispersion_real
_atom_type_scat_dispersion_imag
_atom_type_scat_source
Rb Rb -0.9393 2.9676 'International Tables Vol C Tables 4.2.6.8 and 6.1.1.4'
Sn Sn -0.6537 1.4246 'International Tables Vol C Tables 4.2.6.8 and 6.1.1.4'
Na Na 0.0362 0.0249 'International Tables Vol C Tables 4.2.6.8 and 6.1.1.4'

loop_
_geom_angle_atom_site_label_1
_geom_angle_atom_site_label_2
_geom_angle_atom_site_label_3
_geom_angle
_geom_angle_site_symmetry_1
_geom_angle_site_symmetry_3
_geom_angle_publ_flag
Sn2 Sn1 Sn2 98.12(3) 9 . ?
Sn2 Sn1 Sn2 98.12(3) 9 5 ?
Sn2 Sn1 Sn2 98.12(3) . 5 ?
Sn2 Sn1 Na3 150.0(2) 9 21_445 ?
Sn2 Sn1 Na3 96.3(3) . 21_445 ?
Sn2 Sn1 Na3 105.7(3) 5 21_445 ?
Sn2 Sn1 Na3 96.3(3) 9 15_454 ?
Sn2 Sn1 Na3 105.7(3) . 15_454 ?
Sn2 Sn1 Na3 150.0(2) 5 15_454 ?
Na3 Sn1 Na3 54.3(4) 21_445 15_454 ?
Sn2 Sn1 Na3 105.7(3) 9 18_544 ?
Sn2 Sn1 Na3 150.0(2) . 18_544 ?
Sn2 Sn1 Na3 96.3(3) 5 18_544 ?
Na3 Sn1 Na3 54.3(4) 21_445 18_544 ?
Na3 Sn1 Na3 54.3(4) 15_454 18_544 ?
Sn2 Sn1 Rb2 73.17(7) 9 15_454 ?
Sn2 Sn1 Rb2 84.57(10) . 15_454 ?
Sn2 Sn1 Rb2 171.21(7) 5 15_454 ?
Na3 Sn1 Rb2 82.2(3) 21_445 15_454 ?
Na3 Sn1 Rb2 34.0(2) 15_454 15_454 ?
Na3 Sn1 Rb2 85.2(3) 18_544 15_454 ?
Sn2 Sn1 Rb2 84.57(10) 9 18_544 ?
Sn2 Sn1 Rb2 171.21(7) . 18_544 ?
Sn2 Sn1 Rb2 73.17(7) 5 18_544 ?
Na3 Sn1 Rb2 85.2(3) 21_445 18_544 ?
Na3 Sn1 Rb2 82.2(3) 15_454 18_544 ?
Na3 Sn1 Rb2 34.0(2) 18_544 18_544 ?
Rb2 Sn1 Rb2 104.22(11) 15_454 18_544 ?
Sn2 Sn1 Rb2 171.21(7) 9 21_445 ?
Sn2 Sn1 Rb2 73.17(7) . 21_445 ?
Sn2 Sn1 Rb2 84.57(10) 5 21_445 ?
Na3 Sn1 Rb2 34.0(2) 21_445 21_445 ?
Na3 Sn1 Rb2 85.2(3) 15_454 21_445 ?
Na3 Sn1 Rb2 82.2(3) 18_544 21_445 ?
Rb2 Sn1 Rb2 104.22(11) 15_454 21_445 ?
Rb2 Sn1 Rb2 104.22(11) 18_544 21_445 ?
Sn2 Sn1 Rb1 60.72(3) 9 . ?
Sn2 Sn1 Rb1 60.72(3) . . ?
Sn2 Sn1 Rb1 60.72(3) 5 . ?
Na3 Sn1 Rb1 148.2(2) 21_445 . ?
Na3 Sn1 Rb1 148.2(2) 15_454 . ?
Na3 Sn1 Rb1 148.2(2) 18_544 . ?
Rb2 Sn1 Rb1 114.31(10) 15_454 . ?
Rb2 Sn1 Rb1 114.31(10) 18_544 . ?
Rb2 Sn1 Rb1 114.32(10) 21_445 . ?
Sn2 Sn1 Rb2 157.21(8) 9 2_564 ?
Sn2 Sn1 Rb2 73.42(6) . 2_564 ?
Sn2 Sn1 Rb2 63.22(7) 5 2_564 ?
Na3 Sn1 Rb2 52.8(2) 21_445 2_564 ?
Na3 Sn1 Rb2 106.3(3) 15_454 2_564 ?
Na3 Sn1 Rb2 90.0(3) 18_544 2_564 ?
Rb2 Sn1 Rb2 125.52(11) 15_454 2_564 ?
Rb2 Sn1 Rb2 100.95(11) 18_544 2_564 ?
Rb2 Sn1 Rb2 21.95(17) 21_445 2_564 ?
Rb1 Sn1 Rb2 97.29(7) . 2_564 ?
Sn2 Sn1 Rb2 73.42(6) 9 10_645 ?
Sn2 Sn1 Rb2 63.22(7) . 10_645 ?
Sn2 Sn1 Rb2 157.21(8) 5 10_645 ?
Na3 Sn1 Rb2 90.0(3) 21_445 10_645 ?
Na3 Sn1 Rb2 52.8(2) 15_454 10_645 ?
Na3 Sn1 Rb2 106.3(3) 18_544 10_645 ?
Rb2 Sn1 Rb2 21.95(17) 15_454 10_645 ?
Rb2 Sn1 Rb2 125.52(11) 18_544 10_645 ?
Rb2 Sn1 Rb2 100.95(11) 21_445 10_645 ?
Rb1 Sn1 Rb2 97.29(7) . 10_645 ?
Rb2 Sn1 Rb2 118.42(3) 2_564 10_645 ?
Sn4 Sn2 Sn4 101.06(3) 1_544 16_644 ?
Sn4 Sn2 Sn1 107.53(4) 1_544 . ?
Sn4 Sn2 Sn1 118.42(3) 16_644 . ?
Sn4 Sn2 Sn2 110.14(4) 1_544 22_554 ?
Sn4 Sn2 Sn2 107.87(2) 16_644 22_554 ?
Sn1 Sn2 Sn2 111.24(3) . 22_554 ?
Sn4 Sn2 Rb1 171.52(3) 1_544 . ?
Sn4 Sn2 Rb1 71.18(2) 16_644 . ?
Sn1 Sn2 Rb1 79.71(3) . . ?
Sn2 Sn2 Rb1 70.17(3) 22_554 . ?
Sn4 Sn2 Rb1 70.19(2) 1_544 15_554 ?
Sn4 Sn2 Rb1 65.34(3) 16_644 15_554 ?
Sn1 Sn2 Rb1 176.15(4) . 15_554 ?
Sn2 Sn2 Rb1 67.33(3) 22_554 15_554 ?
Rb1 Sn2 Rb1 102.82(3) . 15_554 ?
Sn4 Sn2 Rb2 67.66(8) 1_544 21_445 ?
Sn4 Sn2 Rb2 167.93(9) 16_644 21_445 ?
Sn1 Sn2 Rb2 63.64(8) . 21_445 ?
Sn2 Sn2 Rb2 80.97(10) 22_554 21_445 ?
Rb1 Sn2 Rb2 120.33(8) . 21_445 ?
Rb1 Sn2 Rb2 112.51(8) 15_554 21_445 ?
Sn4 Sn2 Rb2 65.40(6) 1_544 10_645 ?
Sn4 Sn2 Rb2 66.61(8) 16_644 10_645 ?
Sn1 Sn2 Rb2 77.74(10) . 10_645 ?
Sn2 Sn2 Rb2 171.02(10) 22_554 10_645 ?
Rb1 Sn2 Rb2 113.00(6) . 10_645 ?
Rb1 Sn2 Rb2 103.69(10) 15_554 10_645 ?
Rb2 Sn2 Rb2 103.53(6) 21_445 10_645 ?
Sn4 Sn2 Rb2 72.46(5) 1_544 15_454 ?
Sn4 Sn2 Rb2 84.25(9) 16_644 15_454 ?
Sn1 Sn2 Rb2 56.10(8) . 15_454 ?
Sn2 Sn2 Rb2 166.37(9) 22_554 15_454 ?
Rb1 Sn2 Rb2 109.34(6) . 15_454 ?
Rb1 Sn2 Rb2 124.94(8) 15_554 15_454 ?
Rb2 Sn2 Rb2 88.02(18) 21_445 15_454 ?
Rb2 Sn2 Rb2 22.18(18) 10_645 15_454 ?
Sn4 Sn2 Rb2 83.64(7) 1_544 2_564 ?
Sn4 Sn2 Rb2 168.30(8) 16_644 2_564 ?
Sn1 Sn2 Rb2 69.45(6) . 2_564 ?
Sn2 Sn2 Rb2 60.45(8) 22_554 2_564 ?
Rb1 Sn2 Rb2 103.35(6) . 2_564 ?
Rb1 Sn2 Rb2 106.99(7) 15_554 2_564 ?
Rb2 Sn2 Rb2 21.79(17) 21_445 2_564 ?
Rb2 Sn2 Rb2 124.88(16) 10_645 2_564 ?
Rb2 Sn2 Rb2 107.42(4) 15_454 2_564 ?
Sn4 Sn2 Na3 65.8(2) 1_544 21_445 ?
Sn4 Sn2 Na3 145.83(17) 16_644 21_445 ?
Sn1 Sn2 Na3 46.93(15) . 21_445 ?
Sn2 Sn2 Na3 106.30(17) 22_554 21_445 ?
Rb1 Sn2 Na3 122.6(2) . 21_445 ?
Rb1 Sn2 Na3 129.57(14) 15_554 21_445 ?
Rb2 Sn2 Na3 26.41(16) 21_445 21_445 ?
Rb2 Sn2 Na3 79.4(2) 10_645 21_445 ?
Rb2 Sn2 Na3 61.93(17) 15_454 21_445 ?
Rb2 Sn2 Na3 45.84(18) 2_564 21_445 ?
Sn4 Sn2 Na3 70.3(2) 1_544 15_454 ?
Sn4 Sn2 Na3 108.91(13) 16_644 15_454 ?
Sn1 Sn2 Na3 41.44(18) . 15_454 ?
Sn2 Sn2 Na3 142.33(11) 22_554 15_454 ?
Rb1 Sn2 Na3 115.0(2) . 15_454 ?
Rb1 Sn2 Na3 137.75(19) 15_554 15_454 ?
Rb2 Sn2 Na3 64.04(19) 21_445 15_454 ?
Rb2 Sn2 Na3 45.05(14) 10_645 15_454 ?
Rb2 Sn2 Na3 24.73(14) 15_454 15_454 ?
Rb2 Sn2 Na3 82.73(14) 2_564 15_454 ?
Na3 Sn2 Na3 37.7(2) 21_445 15_454 ?
Sn5 Sn3 Sn5 105.32(5) 2_565 17_456 ?
Sn5 Sn3 Sn4 111.46(2) 2_565 2_564 ?
Sn5 Sn3 Sn4 110.50(2) 17_456 2_564 ?
Sn5 Sn3 Sn4 110.50(2) 2_565 17_446 ?
Sn5 Sn3 Sn4 111.46(2) 17_456 17_446 ?
Sn4 Sn3 Sn4 107.65(5) 2_564 17_446 ?
Sn5 Sn3 Na3 61.3(3) 2_565 14 ?
Sn5 Sn3 Na3 54.8(3) 17_456 14 ?
Sn4 Sn3 Na3 155.1(2) 2_564 14 ?
Sn4 Sn3 Na3 96.9(3) 17_446 14 ?
Sn5 Sn3 Na3 54.8(3) 2_565 11_456 ?
Sn5 Sn3 Na3 61.3(3) 17_456 11_456 ?
Sn4 Sn3 Na3 96.9(3) 2_564 11_456 ?
Sn4 Sn3 Na3 155.1(2) 17_446 11_456 ?
Na3 Sn3 Na3 58.9(5) 14 11_456 ?
Sn5 Sn3 Rb1 177.80(2) 2_565 . ?
Sn5 Sn3 Rb1 75.24(3) 17_456 . ?
Sn4 Sn3 Rb1 66.42(2) 2_564 . ?
Sn4 Sn3 Rb1 71.07(3) 17_446 . ?
Na3 Sn3 Rb1 120.3(3) 14 . ?
Na3 Sn3 Rb1 124.3(3) 11_456 . ?
Sn5 Sn3 Rb1 75.24(3) 2_565 16_545 ?
Sn5 Sn3 Rb1 177.80(2) 17_456 16_545 ?
Sn4 Sn3 Rb1 71.06(3) 2_564 16_545 ?
Sn4 Sn3 Rb1 66.42(2) 17_446 16_545 ?
Na3 Sn3 Rb1 124.3(3) 14 16_545 ?
Na3 Sn3 Rb1 120.3(3) 11_456 16_545 ?
Rb1 Sn3 Rb1 104.28(5) . 16_545 ?
Sn5 Sn3 Rb2 69.05(7) 2_565 11_456 ?
Sn5 Sn3 Rb2 76.69(7) 17_456 11_456 ?
Sn4 Sn3 Rb2 65.40(9) 2_564 11_456 ?
Sn4 Sn3 Rb2 171.24(8) 17_446 11_456 ?
Na3 Sn3 Rb2 90.5(3) 14 11_456 ?
Na3 Sn3 Rb2 31.6(3) 11_456 11_456 ?
Rb1 Sn3 Rb2 109.16(8) . 11_456 ?
Rb1 Sn3 Rb2 105.46(6) 16_545 11_456 ?
Sn5 Sn3 Rb2 76.69(7) 2_565 14 ?
Sn5 Sn3 Rb2 69.05(7) 17_456 14 ?
Sn4 Sn3 Rb2 171.24(8) 2_564 14 ?
Sn4 Sn3 Rb2 65.40(9) 17_446 14 ?
Na3 Sn3 Rb2 31.6(3) 14 14 ?
Na3 Sn3 Rb2 90.5(3) 11_456 14 ?
Rb1 Sn3 Rb2 105.46(6) . 14 ?
Rb1 Sn3 Rb2 109.16(8) 16_545 14 ?
Rb2 Sn3 Rb2 122.04(17) 11_456 14 ?
Sn5 Sn3 Na3 79.28(16) 2_565 17_456 ?
Sn5 Sn3 Na3 26.07(15) 17_456 17_456 ?
Sn4 Sn3 Na3 122.84(15) 2_564 17_456 ?
Sn4 Sn3 Na3 120.9(2) 17_446 17_456 ?
Na3 Sn3 Na3 35.2(3) 14 17_456 ?
Na3 Sn3 Na3 42.3(5) 11_456 17_456 ?
Rb1 Sn3 Na3 101.31(16) . 17_456 ?
Rb1 Sn3 Na3 154.28(15) 16_545 17_456 ?
Rb2 Sn3 Na3 67.9(2) 11_456 17_456 ?
Rb2 Sn3 Na3 60.69(18) 14 17_456 ?
Sn5 Sn3 Na3 26.07(15) 2_565 2_565 ?
Sn5 Sn3 Na3 79.28(16) 17_456 2_565 ?
Sn4 Sn3 Na3 120.9(2) 2_564 2_565 ?
Sn4 Sn3 Na3 122.83(15) 17_446 2_565 ?
Na3 Sn3 Na3 42.3(5) 14 2_565 ?
Na3 Sn3 Na3 35.2(3) 11_456 2_565 ?
Rb1 Sn3 Na3 154.28(15) . 2_565 ?
Rb1 Sn3 Na3 101.31(16) 16_545 2_565 ?
Rb2 Sn3 Na3 60.69(18) 11_456 2_565 ?
Rb2 Sn3 Na3 67.9(2) 14 2_565 ?
Na3 Sn3 Na3 53.3(3) 17_456 2_565 ?
Sn2 Sn4 Sn2 100.01(3) 1_566 15_565 ?
Sn2 Sn4 Sn3 109.88(3) 1_566 2_565 ?
Sn2 Sn4 Sn3 107.93(3) 15_565 2_565 ?
Sn2 Sn4 Sn5 111.28(3) 1_566 15_465 ?
Sn2 Sn4 Sn5 117.79(3) 15_565 15_465 ?
Sn3 Sn4 Sn5 109.49(3) 2_565 15_465 ?
Sn2 Sn4 Rb1 170.84(4) 1_566 2_565 ?
Sn2 Sn4 Rb1 71.80(3) 15_565 2_565 ?
Sn3 Sn4 Rb1 69.955(19) 2_565 2_565 ?
Sn5 Sn4 Rb1 76.80(3) 15_465 2_565 ?
Sn2 Sn4 Rb2 72.78(7) 1_566 10_656 ?
Sn2 Sn4 Rb2 171.88(7) 15_565 10_656 ?
Sn3 Sn4 Rb2 71.95(11) 2_565 10_656 ?
Sn5 Sn4 Rb2 69.15(8) 15_465 10_656 ?
Rb1 Sn4 Rb2 115.09(8) 2_565 10_656 ?
Sn2 Sn4 Rb2 70.52(7) 1_566 21_456 ?
Sn2 Sn4 Rb2 71.42(9) 15_565 21_456 ?
Sn3 Sn4 Rb2 179.31(8) 2_565 21_456 ?
Sn5 Sn4 Rb2 70.78(10) 15_465 21_456 ?
Rb1 Sn4 Rb2 109.56(7) 2_565 21_456 ?
Rb2 Sn4 Rb2 108.73(7) 10_656 21_456 ?
Sn2 Sn4 Rb1 68.55(2) 1_566 15_565 ?
Sn2 Sn4 Rb1 66.70(3) 15_565 15_565 ?
Sn3 Sn4 Rb1 66.57(3) 2_565 15_565 ?
Sn5 Sn4 Rb1 175.18(4) 15_465 15_565 ?
Rb1 Sn4 Rb1 103.77(2) 2_565 15_565 ?
Rb2 Sn4 Rb1 106.52(9) 10_656 15_565 ?
Rb2 Sn4 Rb1 113.20(10) 21_456 15_565 ?
Sn2 Sn4 Na3 78.5(2) 1_566 21_456 ?
Sn2 Sn4 Na3 96.61(13) 15_565 21_456 ?
Sn3 Sn4 Na3 151.7(2) 2_565 21_456 ?
Sn5 Sn4 Na3 44.4(2) 15_465 21_456 ?
Rb1 Sn4 Na3 106.1(2) 2_565 21_456 ?
Rb2 Sn4 Na3 85.74(16) 10_656 21_456 ?
Rb2 Sn4 Na3 28.8(2) 21_456 21_456 ?
Rb1 Sn4 Na3 138.8(2) 15_565 21_456 ?
Sn2 Sn4 Rb2 70.99(5) 1_566 15_465 ?
Sn2 Sn4 Rb2 159.78(9) 15_565 15_465 ?
Sn3 Sn4 Rb2 92.25(9) 2_565 15_465 ?
Sn5 Sn4 Rb2 53.55(7) 15_465 15_465 ?
Rb1 Sn4 Rb2 118.09(6) 2_565 15_465 ?
Rb2 Sn4 Rb2 21.52(19) 10_656 15_465 ?
Rb2 Sn4 Rb2 88.41(17) 21_456 15_465 ?
Rb1 Sn4 Rb2 122.88(8) 15_565 15_465 ?
Na3 Sn4 Rb2 64.24(15) 21_456 15_465 ?
Sn2 Sn4 Na3 76.9(2) 1_566 15_465 ?
Sn2 Sn4 Na3 136.10(13) 15_565 15_465 ?
Sn3 Sn4 Na3 114.31(10) 2_565 15_465 ?
Sn5 Sn4 Na3 35.8(3) 15_465 15_465 ?
Rb1 Sn4 Na3 111.8(2) 2_565 15_465 ?
Rb2 Sn4 Na3 47.0(2) 10_656 15_465 ?
Rb2 Sn4 Na3 66.29(14) 21_456 15_465 ?
Rb1 Sn4 Na3 142.3(3) 15_565 15_465 ?
Na3 Sn4 Na3 39.5(2) 21_456 15_465 ?
Rb2 Sn4 Na3 25.66(18) 15_465 15_465 ?
Sn2 Sn4 Na3 86.4(2) 1_566 10_656 ?
Sn2 Sn4 Na3 155.1(2) 15_565 10_656 ?
Sn3 Sn4 Na3 47.8(2) 2_565 10_656 ?
Sn5 Sn4 Na3 81.2(2) 15_465 10_656 ?
Rb1 Sn4 Na3 99.4(2) 2_565 10_656 ?
Rb2 Sn4 Na3 24.2(2) 10_656 10_656 ?
Rb2 Sn4 Na3 132.9(2) 21_456 10_656 ?
Rb1 Sn4 Na3 94.0(2) 15_565 10_656 ?
Na3 Sn4 Na3 108.31(16) 21_456 10_656 ?
Rb2 Sn4 Na3 44.7(2) 15_465 10_656 ?
Na3 Sn4 Na3 68.8(3) 15_465 10_656 ?
Sn3 Sn5 Sn4 98.74(3) 2_564 16_654 ?
Sn3 Sn5 Sn6 101.17(3) 2_564 15_564 ?
Sn4 Sn5 Sn6 101.24(3) 16_654 15_564 ?
Sn3 Sn5 Na3 129.7(3) 2_564 . ?
Sn4 Sn5 Na3 111.0(4) 16_654 . ?
Sn6 Sn5 Na3 111.06(19) 15_564 . ?
Sn3 Sn5 Na3 76.0(2) 2_564 10_655 ?
Sn4 Sn5 Na3 95.2(4) 16_654 10_655 ?
Sn6 Sn5 Na3 163.5(4) 15_564 10_655 ?
Na3 Sn5 Na3 62.1(3) . 10_655 ?
Sn3 Sn5 Na3 71.2(3) 2_564 13_455 ?
Sn4 Sn5 Na3 161.3(3) 16_654 13_455 ?
Sn6 Sn5 Na3 96.3(2) 15_564 13_455 ?
Na3 Sn5 Na3 67.9(6) . 13_455 ?
Na3 Sn5 Na3 67.4(6) 10_655 13_455 ?
Sn3 Sn5 Rb2 164.57(11) 2_564 . ?
Sn4 Sn5 Rb2 87.08(10) 16_654 . ?
Sn6 Sn5 Rb2 91.60(8) 15_564 . ?
Na3 Sn5 Rb2 35.6(3) . . ?
Na3 Sn5 Rb2 89.3(2) 10_655 . ?
Na3 Sn5 Rb2 99.1(3) 13_455 . ?
Sn3 Sn5 Rb2 165.88(8) 2_564 24_565 ?
Sn4 Sn5 Rb2 67.36(8) 16_654 24_565 ?
Sn6 Sn5 Rb2 79.98(8) 15_564 24_565 ?
Na3 Sn5 Rb2 61.2(3) . 24_565 ?
Na3 Sn5 Rb2 106.8(3) 10_655 24_565 ?
Na3 Sn5 Rb2 122.9(3) 13_455 24_565 ?
Rb2 Sn5 Rb2 25.7(2) . 24_565 ?
Sn3 Sn5 Rb2 69.22(6) 2_564 10_655 ?
Sn4 Sn5 Rb2 66.85(7) 16_654 10_655 ?
Sn6 Sn5 Rb2 162.24(8) 15_564 10_655 ?
Na3 Sn5 Rb2 86.1(2) . 10_655 ?
Na3 Sn5 Rb2 31.4(3) 10_655 10_655 ?
Na3 Sn5 Rb2 94.6(3) 13_455 10_655 ?
Rb2 Sn5 Rb2 100.54(13) . 10_655 ?
Rb2 Sn5 Rb2 105.68(11) 24_565 10_655 ?
Sn3 Sn5 Rb1 63.65(2) 2_564 15_564 ?
Sn4 Sn5 Rb1 61.67(2) 16_654 15_564 ?
Sn6 Sn5 Rb1 62.23(3) 15_564 15_564 ?
Na3 Sn5 Rb1 166.6(3) . 15_564 ?
Na3 Sn5 Rb1 127.58(17) 10_655 15_564 ?
Na3 Sn5 Rb1 122.9(2) 13_455 15_564 ?
Rb2 Sn5 Rb1 131.04(11) . 15_564 ?
Rb2 Sn5 Rb1 105.58(10) 24_565 15_564 ?
Rb2 Sn5 Rb1 100.04(8) 10_655 15_564 ?
Sn3 Sn5 Rb2 63.66(6) 2_564 13_455 ?
Sn4 Sn5 Rb2 158.27(7) 16_654 13_455 ?
Sn6 Sn5 Rb2 71.88(8) 15_564 13_455 ?
Na3 Sn5 Rb2 90.6(4) . 13_455 ?
Na3 Sn5 Rb2 92.7(4) 10_655 13_455 ?
Na3 Sn5 Rb2 28.4(2) 13_455 13_455 ?
Rb2 Sn5 Rb2 113.27(9) . 13_455 ?
Rb2 Sn5 Rb2 129.11(13) 24_565 13_455 ?
Rb2 Sn5 Rb2 114.05(10) 10_655 13_455 ?
Rb1 Sn5 Rb2 97.66(7) 15_564 13_455 ?
Sn3 Sn5 Na3 152.4(2) 2_564 24_565 ?
Sn4 Sn5 Na3 66.5(2) 16_654 24_565 ?
Sn6 Sn5 Na3 61.7(2) 15_564 24_565 ?
Na3 Sn5 Na3 77.9(4) . 24_565 ?
Na3 Sn5 Na3 126.6(5) 10_655 24_565 ?
Na3 Sn5 Na3 129.0(5) 13_455 24_565 ?
Rb2 Sn5 Na3 42.8(3) . 24_565 ?
Rb2 Sn5 Na3 20.1(2) 24_565 24_565 ?
Rb2 Sn5 Na3 120.3(2) 10_655 24_565 ?
Rb1 Sn5 Na3 88.7(2) 15_564 24_565 ?
Rb2 Sn5 Na3 123.1(2) 13_455 24_565 ?
Sn6 Sn6 Sn5 103.69(3) 14 22_564 ?
Sn6 Sn6 Sn5 103.70(3) 14 17_456 ?
Sn5 Sn6 Sn5 114.58(2) 22_564 17_456 ?
Sn6 Sn6 Sn5 103.70(3) 14 16_645 ?
Sn5 Sn6 Sn5 114.58(2) 22_564 16_645 ?
Sn5 Sn6 Sn5 114.58(2) 17_456 16_645 ?
Sn6 Sn6 Rb1 180.00(3) 14 . ?
Sn5 Sn6 Rb1 76.30(3) 22_564 . ?
Sn5 Sn6 Rb1 76.30(3) 17_456 . ?
Sn5 Sn6 Rb1 76.30(3) 16_645 . ?
Sn6 Sn6 Rb2 77.24(6) 14 11_456 ?
Sn5 Sn6 Rb2 174.67(9) 22_564 11_456 ?
Sn5 Sn6 Rb2 69.98(9) 17_456 11_456 ?
Sn5 Sn6 Rb2 60.24(8) 16_645 11_456 ?
Rb1 Sn6 Rb2 102.76(6) . 11_456 ?
Sn6 Sn6 Rb2 77.24(6) 14 3_645 ?
Sn5 Sn6 Rb2 60.24(8) 22_564 3_645 ?
Sn5 Sn6 Rb2 174.67(9) 17_456 3_645 ?
Sn5 Sn6 Rb2 69.98(9) 16_645 3_645 ?
Rb1 Sn6 Rb2 102.76(6) . 3_645 ?
Rb2 Sn6 Rb2 115.27(4) 11_456 3_645 ?
Sn6 Sn6 Rb2 77.24(6) 14 7_564 ?
Sn5 Sn6 Rb2 69.98(9) 22_564 7_564 ?
Sn5 Sn6 Rb2 60.23(8) 17_456 7_564 ?
Sn5 Sn6 Rb2 174.67(9) 16_645 7_564 ?
Rb1 Sn6 Rb2 102.76(6) . 7_564 ?
Rb2 Sn6 Rb2 115.27(4) 11_456 7_564 ?
Rb2 Sn6 Rb2 115.27(4) 3_645 7_564 ?
Sn6 Sn6 Na3 76.8(2) 14 3_645 ?
Sn5 Sn6 Na3 85.6(2) 22_564 3_645 ?
Sn5 Sn6 Na3 158.6(2) 17_456 3_645 ?
Sn5 Sn6 Na3 46.2(2) 16_645 3_645 ?
Rb1 Sn6 Na3 103.2(2) . 3_645 ?
Rb2 Sn6 Na3 89.5(2) 11_456 3_645 ?
Rb2 Sn6 Na3 26.7(2) 3_645 3_645 ?
Rb2 Sn6 Na3 138.6(2) 7_564 3_645 ?
Sn6 Sn6 Na3 76.8(2) 14 11_456 ?
Sn5 Sn6 Na3 158.6(2) 22_564 11_456 ?
Sn5 Sn6 Na3 46.2(2) 17_456 11_456 ?
Sn5 Sn6 Na3 85.6(2) 16_645 11_456 ?
Rb1 Sn6 Na3 103.2(2) . 11_456 ?
Rb2 Sn6 Na3 26.7(2) 11_456 11_456 ?
Rb2 Sn6 Na3 138.6(2) 3_645 11_456 ?
Rb2 Sn6 Na3 89.5(2) 7_564 11_456 ?
Na3 Sn6 Na3 114.94(16) 3_645 11_456 ?
Sn6 Sn6 Na3 76.8(2) 14 7_564 ?
Sn5 Sn6 Na3 46.2(2) 22_564 7_564 ?
Sn5 Sn6 Na3 85.6(2) 17_456 7_564 ?
Sn5 Sn6 Na3 158.5(2) 16_645 7_564 ?
Rb1 Sn6 Na3 103.2(2) . 7_564 ?
Rb2 Sn6 Na3 138.6(2) 11_456 7_564 ?
Rb2 Sn6 Na3 89.5(2) 3_645 7_564 ?
Rb2 Sn6 Na3 26.7(2) 7_564 7_564 ?
Na3 Sn6 Na3 114.94(16) 3_645 7_564 ?
Na3 Sn6 Na3 114.94(16) 11_456 7_564 ?
Sn6 Sn6 Rb2 66.58(6) 14 22_564 ?
Sn5 Sn6 Rb2 50.74(6) 22_564 22_564 ?
Sn5 Sn6 Rb2 154.75(9) 17_456 22_564 ?
Sn5 Sn6 Rb2 90.62(9) 16_645 22_564 ?
Rb1 Sn6 Rb2 113.42(6) . 22_564 ?
Rb2 Sn6 Rb2 126.17(14) 11_456 22_564 ?
Rb2 Sn6 Rb2 21.14(17) 3_645 22_564 ?
Rb2 Sn6 Rb2 94.54(16) 7_564 22_564 ?
Na3 Sn6 Rb2 45.3(3) 3_645 22_564 ?
Na3 Sn6 Rb2 141.1(2) 11_456 22_564 ?
Na3 Sn6 Rb2 69.7(3) 7_564 22_564 ?
Sn4 Rb1 Sn4 109.89(3) 6_456 10_645 ?
Sn4 Rb1 Sn4 109.88(3) 6_456 2_564 ?
Sn4 Rb1 Sn4 109.88(3) 10_645 2_564 ?
Sn4 Rb1 Sn6 70.95(3) 6_456 . ?
Sn4 Rb1 Sn6 70.95(3) 10_645 . ?
Sn4 Rb1 Sn6 70.95(3) 2_564 . ?
Sn4 Rb1 Sn3 68.674(19) 6_456 9 ?
Sn4 Rb1 Sn3 43.623(15) 10_645 9 ?
Sn4 Rb1 Sn3 138.60(5) 2_564 9 ?
Sn6 Rb1 Sn3 69.84(3) . 9 ?
Sn4 Rb1 Sn3 43.623(15) 6_456 5 ?
Sn4 Rb1 Sn3 138.60(5) 10_645 5 ?
Sn4 Rb1 Sn3 68.673(19) 2_564 5 ?
Sn6 Rb1 Sn3 69.84(3) . 5 ?
Sn3 Rb1 Sn3 108.78(3) 9 5 ?
Sn4 Rb1 Sn3 138.60(5) 6_456 . ?
Sn4 Rb1 Sn3 68.671(19) 10_645 . ?
Sn4 Rb1 Sn3 43.622(15) 2_564 . ?
Sn6 Rb1 Sn3 69.84(3) . . ?
Sn3 Rb1 Sn3 108.78(3) 9 . ?
Sn3 Rb1 Sn3 108.78(3) 5 . ?
Sn4 Rb1 Sn2 106.36(2) 6_456 5 ?
Sn4 Rb1 Sn2 73.497(19) 10_645 5 ?
Sn4 Rb1 Sn2 139.24(4) 2_564 5 ?
Sn6 Rb1 Sn2 140.43(2) . 5 ?
Sn3 Rb1 Sn2 72.619(18) 9 5 ?
Sn3 Rb1 Sn2 135.97(3) 5 5 ?
Sn3 Rb1 Sn2 112.13(2) . 5 ?
Sn4 Rb1 Sn2 139.24(4) 6_456 9 ?
Sn4 Rb1 Sn2 106.36(2) 10_645 9 ?
Sn4 Rb1 Sn2 73.497(19) 2_564 9 ?
Sn6 Rb1 Sn2 140.44(2) . 9 ?
Sn3 Rb1 Sn2 135.97(3) 9 9 ?
Sn3 Rb1 Sn2 112.13(2) 5 9 ?
Sn3 Rb1 Sn2 72.621(18) . 9 ?
Sn2 Rb1 Sn2 66.96(3) 5 9 ?
Sn4 Rb1 Sn2 73.497(19) 6_456 . ?
Sn4 Rb1 Sn2 139.24(4) 10_645 . ?
Sn4 Rb1 Sn2 106.36(2) 2_564 . ?
Sn6 Rb1 Sn2 140.44(2) . . ?
Sn3 Rb1 Sn2 112.13(2) 9 . ?
Sn3 Rb1 Sn2 72.620(18) 5 . ?
Sn3 Rb1 Sn2 135.97(3) . . ?
Sn2 Rb1 Sn2 66.96(3) 5 . ?
Sn2 Rb1 Sn2 66.96(3) 9 . ?
Sn4 Rb1 Sn2 112.029(15) 6_456 16_545 ?
Sn4 Rb1 Sn2 136.218(16) 10_645 16_545 ?
Sn4 Rb1 Sn2 42.874(15) 2_564 16_545 ?
Sn6 Rb1 Sn2 111.83(3) . 16_545 ?
Sn3 Rb1 Sn2 178.29(6) 9 16_545 ?
Sn3 Rb1 Sn2 72.371(11) 5 16_545 ?
Sn3 Rb1 Sn2 71.803(16) . 16_545 ?
Sn2 Rb1 Sn2 105.67(5) 5 16_545 ?
Sn2 Rb1 Sn2 42.50(2) 9 16_545 ?
Sn2 Rb1 Sn2 66.87(2) . 16_545 ?
Sn4 Rb1 Sn2 136.220(16) 6_456 17_455 ?
Sn4 Rb1 Sn2 42.872(15) 10_645 17_455 ?
Sn4 Rb1 Sn2 112.027(15) 2_564 17_455 ?
Sn6 Rb1 Sn2 111.83(3) . 17_455 ?
Sn3 Rb1 Sn2 71.801(16) 9 17_455 ?
Sn3 Rb1 Sn2 178.29(6) 5 17_455 ?
Sn3 Rb1 Sn2 72.371(11) . 17_455 ?
Sn2 Rb1 Sn2 42.50(2) 5 17_455 ?
Sn2 Rb1 Sn2 66.87(2) 9 17_455 ?
Sn2 Rb1 Sn2 105.67(5) . 17_455 ?
Sn2 Rb1 Sn2 107.01(3) 16_545 17_455 ?
Sn4 Rb1 Sn2 42.874(15) 6_456 22_554 ?
Sn4 Rb1 Sn2 112.030(15) 10_645 22_554 ?
Sn4 Rb1 Sn2 136.219(16) 2_564 22_554 ?
Sn6 Rb1 Sn2 111.83(3) . 22_554 ?
Sn3 Rb1 Sn2 72.372(11) 9 22_554 ?
Sn3 Rb1 Sn2 71.802(16) 5 22_554 ?
Sn3 Rb1 Sn2 178.29(6) . 22_554 ?
Sn2 Rb1 Sn2 66.87(2) 5 22_554 ?
Sn2 Rb1 Sn2 105.67(5) 9 22_554 ?
Sn2 Rb1 Sn2 42.49(2) . 22_554 ?
Sn2 Rb1 Sn2 107.01(3) 16_545 22_554 ?
Sn2 Rb1 Sn2 107.01(3) 17_455 22_554 ?
Sn4 Rb1 Sn4 67.916(10) 6_456 22_464 ?
Sn4 Rb1 Sn4 72.384(18) 10_645 22_464 ?
Sn4 Rb1 Sn4 177.433(16) 2_564 22_464 ?
Sn6 Rb1 Sn4 109.09(3) . 22_464 ?
Sn3 Rb1 Sn4 42.365(13) 9 22_464 ?
Sn3 Rb1 Sn4 108.860(15) 5 22_464 ?
Sn3 Rb1 Sn4 138.917(13) . 22_464 ?
Sn2 Rb1 Sn4 42.118(19) 5 22_464 ?
Sn2 Rb1 Sn4 107.21(4) 9 22_464 ?
Sn2 Rb1 Sn4 71.90(3) . 22_464 ?
Sn2 Rb1 Sn4 136.22(5) 16_545 22_464 ?
Sn2 Rb1 Sn4 70.42(2) 17_455 22_464 ?
Sn2 Rb1 Sn4 41.261(17) 22_554 22_464 ?
Sn4 Rb1 Sn4 72.384(18) 6_456 16_644 ?
Sn4 Rb1 Sn4 177.430(16) 10_645 16_644 ?
Sn4 Rb1 Sn4 67.915(10) 2_564 16_644 ?
Sn6 Rb1 Sn4 109.09(3) . 16_644 ?
Sn3 Rb1 Sn4 138.919(13) 9 16_644 ?
Sn3 Rb1 Sn4 42.364(13) 5 16_644 ?
Sn3 Rb1 Sn4 108.859(15) . 16_644 ?
Sn2 Rb1 Sn4 107.21(4) 5 16_644 ?
Sn2 Rb1 Sn4 71.90(3) 9 16_644 ?
Sn2 Rb1 Sn4 42.120(19) . 16_644 ?
Sn2 Rb1 Sn4 41.259(17) 16_545 16_644 ?
Sn2 Rb1 Sn4 136.22(5) 17_455 16_644 ?
Sn2 Rb1 Sn4 70.42(2) 22_554 16_644 ?
Sn4 Rb1 Sn4 109.85(3) 22_464 16_644 ?
Sn4 Rb1 Sn4 177.433(16) 6_456 17_446 ?
Sn4 Rb1 Sn4 67.914(10) 10_645 17_446 ?
Sn4 Rb1 Sn4 72.382(18) 2_564 17_446 ?
Sn6 Rb1 Sn4 109.09(3) . 17_446 ?
Sn3 Rb1 Sn4 108.859(15) 9 17_446 ?
Sn3 Rb1 Sn4 138.916(13) 5 17_446 ?
Sn3 Rb1 Sn4 42.365(13) . 17_446 ?
Sn2 Rb1 Sn4 71.91(3) 5 17_446 ?
Sn2 Rb1 Sn4 42.119(19) 9 17_446 ?
Sn2 Rb1 Sn4 107.21(4) . 17_446 ?
Sn2 Rb1 Sn4 70.42(2) 16_545 17_446 ?
Sn2 Rb1 Sn4 41.260(17) 17_455 17_446 ?
Sn2 Rb1 Sn4 136.22(5) 22_554 17_446 ?
Sn4 Rb1 Sn4 109.85(3) 22_464 17_446 ?
Sn4 Rb1 Sn4 109.85(3) 16_644 17_446 ?
Sn4 Rb1 Sn5 109.20(5) 6_456 17_456 ?
Sn4 Rb1 Sn5 41.52(2) 10_645 17_456 ?
Sn4 Rb1 Sn5 71.70(3) 2_564 17_456 ?
Sn6 Rb1 Sn5 41.47(2) . 17_456 ?
Sn3 Rb1 Sn5 70.37(2) 9 17_456 ?
Sn3 Rb1 Sn5 108.35(5) 5 17_456 ?
Sn3 Rb1 Sn5 41.11(2) . 17_456 ?
Sn2 Rb1 Sn5 112.923(14) 5 17_456 ?
Sn2 Rb1 Sn5 110.166(15) 9 17_456 ?
Sn2 Rb1 Sn5 177.03(3) . 17_456 ?
Sn2 Rb1 Sn5 110.59(2) 16_545 17_456 ?
Sn2 Rb1 Sn5 73.349(18) 17_455 17_456 ?
Sn2 Rb1 Sn5 140.42(3) 22_554 17_456 ?
Sn4 Rb1 Sn5 110.11(2) 22_464 17_456 ?
Sn4 Rb1 Sn5 136.96(3) 16_644 17_456 ?
Sn4 Rb1 Sn5 70.155(17) 17_446 17_456 ?
Sn4 Rb1 Sn5 71.70(3) 6_456 16_645 ?
Sn4 Rb1 Sn5 109.20(5) 10_645 16_645 ?
Sn4 Rb1 Sn5 41.53(2) 2_564 16_645 ?
Sn6 Rb1 Sn5 41.47(2) . 16_645 ?
Sn3 Rb1 Sn5 108.35(5) 9 16_645 ?
Sn3 Rb1 Sn5 41.11(2) 5 16_645 ?
Sn3 Rb1 Sn5 70.37(2) . 16_645 ?
Sn2 Rb1 Sn5 177.03(3) 5 16_645 ?
Sn2 Rb1 Sn5 112.925(14) 9 16_645 ?
Sn2 Rb1 Sn5 110.166(15) . 16_645 ?
Sn2 Rb1 Sn5 73.351(18) 16_545 16_645 ?
Sn2 Rb1 Sn5 140.42(3) 17_455 16_645 ?
Sn2 Rb1 Sn5 110.59(2) 22_554 16_645 ?
Sn4 Rb1 Sn5 136.96(3) 22_464 16_645 ?
Sn4 Rb1 Sn5 70.155(17) 16_644 16_645 ?
Sn4 Rb1 Sn5 110.11(2) 17_446 16_645 ?
Sn5 Rb1 Sn5 69.99(3) 17_456 16_645 ?
Sn4 Rb1 Sn5 41.53(2) 6_456 22_564 ?
Sn4 Rb1 Sn5 71.70(3) 10_645 22_564 ?
Sn4 Rb1 Sn5 109.20(5) 2_564 22_564 ?
Sn6 Rb1 Sn5 41.47(2) . 22_564 ?
Sn3 Rb1 Sn5 41.11(2) 9 22_564 ?
Sn3 Rb1 Sn5 70.37(2) 5 22_564 ?
Sn3 Rb1 Sn5 108.35(5) . 22_564 ?
Sn2 Rb1 Sn5 110.167(15) 5 22_564 ?
Sn2 Rb1 Sn5 177.03(3) 9 22_564 ?
Sn2 Rb1 Sn5 112.925(14) . 22_564 ?
Sn2 Rb1 Sn5 140.42(3) 16_545 22_564 ?
Sn2 Rb1 Sn5 110.59(2) 17_455 22_564 ?
Sn2 Rb1 Sn5 73.351(18) 22_554 22_564 ?
Sn4 Rb1 Sn5 70.157(17) 22_464 22_564 ?
Sn4 Rb1 Sn5 110.12(2) 16_644 22_564 ?
Sn4 Rb1 Sn5 136.96(3) 17_446 22_564 ?
Sn5 Rb1 Sn5 69.99(3) 17_456 22_564 ?
Sn5 Rb1 Sn5 69.99(3) 16_645 22_564 ?
Sn4 Rb1 Sn1 109.05(3) 6_456 . ?
Sn4 Rb1 Sn1 109.05(3) 10_645 . ?
Sn4 Rb1 Sn1 109.05(3) 2_564 . ?
Sn6 Rb1 Sn1 180.00(8) . . ?
Sn3 Rb1 Sn1 110.16(3) 9 . ?
Sn3 Rb1 Sn1 110.16(3) 5 . ?
Sn3 Rb1 Sn1 110.16(3) . . ?
Sn2 Rb1 Sn1 39.57(2) 5 . ?
Sn2 Rb1 Sn1 39.56(2) 9 . ?
Sn2 Rb1 Sn1 39.56(2) . . ?
Sn2 Rb1 Sn1 68.17(3) 16_545 . ?
Sn2 Rb1 Sn1 68.17(3) 17_455 . ?
Sn2 Rb1 Sn1 68.17(3) 22_554 . ?
Sn4 Rb1 Sn1 70.91(3) 22_464 . ?
Sn4 Rb1 Sn1 70.91(3) 16_644 . ?
Sn4 Rb1 Sn1 70.91(3) 17_446 . ?
Sn5 Rb1 Sn1 138.53(2) 17_456 . ?
Sn5 Rb1 Sn1 138.53(2) 16_645 . ?
Sn5 Rb1 Sn1 138.53(2) 22_564 . ?
Sn4 Rb1 Rb1 39.352(11) 6_456 15_554 ?
Sn4 Rb1 Rb1 145.68(3) 10_645 15_554 ?
Sn4 Rb1 Rb1 98.14(2) 2_564 15_554 ?
Sn6 Rb1 Rb1 101.434(11) . 15_554 ?
Sn3 Rb1 Rb1 102.066(16) 9 15_554 ?
Sn3 Rb1 Rb1 37.86(3) 5 15_554 ?
Sn3 Rb1 Rb1 141.761(11) . 15_554 ?
Sn2 Rb1 Rb1 98.118(13) 5 15_554 ?
Sn2 Rb1 Rb1 100.20(3) 9 15_554 ?
Sn2 Rb1 Rb1 39.032(12) . 15_554 ?
Sn2 Rb1 Rb1 78.04(2) 16_545 15_554 ?
Sn2 Rb1 Rb1 140.58(2) 17_455 15_554 ?
Sn2 Rb1 Rb1 38.149(19) 22_554 15_554 ?
Sn4 Rb1 Rb1 79.320(14) 22_464 15_554 ?
Sn4 Rb1 Rb1 36.878(19) 16_644 15_554 ?
Sn4 Rb1 Rb1 142.25(4) 17_446 15_554 ?
Sn5 Rb1 Rb1 142.88(3) 17_456 15_554 ?
Sn5 Rb1 Rb1 78.950(14) 16_645 15_554 ?
Sn5 Rb1 Rb1 80.789(14) 22_564 15_554 ?
Sn1 Rb1 Rb1 78.566(11) . 15_554 ?
Sn4 Rb1 Rb1 98.14(2) 6_456 13_455 ?
Sn4 Rb1 Rb1 39.352(11) 10_645 13_455 ?
Sn4 Rb1 Rb1 145.67(3) 2_564 13_455 ?
Sn6 Rb1 Rb1 101.434(11) . 13_455 ?
Sn3 Rb1 Rb1 37.86(3) 9 13_455 ?
Sn3 Rb1 Rb1 141.762(11) 5 13_455 ?
Sn3 Rb1 Rb1 102.064(16) . 13_455 ?
Sn2 Rb1 Rb1 39.032(12) 5 13_455 ?
Sn2 Rb1 Rb1 98.116(13) 9 13_455 ?
Sn2 Rb1 Rb1 100.20(3) . 13_455 ?
Sn2 Rb1 Rb1 140.58(2) 16_545 13_455 ?
Sn2 Rb1 Rb1 38.149(19) 17_455 13_455 ?
Sn2 Rb1 Rb1 78.04(2) 22_554 13_455 ?
Sn4 Rb1 Rb1 36.878(19) 22_464 13_455 ?
Sn4 Rb1 Rb1 142.25(4) 16_644 13_455 ?
Sn4 Rb1 Rb1 79.319(14) 17_446 13_455 ?
Sn5 Rb1 Rb1 80.787(14) 17_456 13_455 ?
Sn5 Rb1 Rb1 142.88(3) 16_645 13_455 ?
Sn5 Rb1 Rb1 78.951(14) 22_564 13_455 ?
Sn1 Rb1 Rb1 78.566(11) . 13_455 ?
Rb1 Rb1 Rb1 116.172(7) 15_554 13_455 ?
Sn4 Rb1 Rb1 145.68(3) 6_456 16_545 ?
Sn4 Rb1 Rb1 98.14(2) 10_645 16_545 ?
Sn4 Rb1 Rb1 39.351(11) 2_564 16_545 ?
Sn6 Rb1 Rb1 101.434(11) . 16_545 ?
Sn3 Rb1 Rb1 141.760(11) 9 16_545 ?
Sn3 Rb1 Rb1 102.064(16) 5 16_545 ?
Sn3 Rb1 Rb1 37.86(3) . 16_545 ?
Sn2 Rb1 Rb1 100.20(3) 5 16_545 ?
Sn2 Rb1 Rb1 39.033(12) 9 16_545 ?
Sn2 Rb1 Rb1 98.117(13) . 16_545 ?
Sn2 Rb1 Rb1 38.149(19) 16_545 16_545 ?
Sn2 Rb1 Rb1 78.04(2) 17_455 16_545 ?
Sn2 Rb1 Rb1 140.58(2) 22_554 16_545 ?
Sn4 Rb1 Rb1 142.25(4) 22_464 16_545 ?
Sn4 Rb1 Rb1 79.318(14) 16_644 16_545 ?
Sn4 Rb1 Rb1 36.877(19) 17_446 16_545 ?
Sn5 Rb1 Rb1 78.951(14) 17_456 16_545 ?
Sn5 Rb1 Rb1 80.788(14) 16_645 16_545 ?
Sn5 Rb1 Rb1 142.88(3) 22_564 16_545 ?
Sn1 Rb1 Rb1 78.566(11) . 16_545 ?
Rb1 Rb1 Rb1 116.171(7) 15_554 16_545 ?
Rb1 Rb1 Rb1 116.170(7) 13_455 16_545 ?
Sn4 Rb1 Rb2 35.77(4) 6_456 19 ?
Sn4 Rb1 Rb2 81.50(5) 10_645 19 ?
Sn4 Rb1 Rb2 142.60(6) 2_564 19 ?
Sn6 Rb1 Rb2 80.31(6) . 19 ?
Sn3 Rb1 Rb2 37.93(5) 9 19 ?
Sn3 Rb1 Rb2 79.39(4) 5 19 ?
Sn3 Rb1 Rb2 143.04(7) . 19 ?
Sn2 Rb1 Rb2 77.82(5) 5 19 ?
Sn2 Rb1 Rb2 139.18(7) 9 19 ?
Sn2 Rb1 Rb2 80.99(6) . 19 ?
Sn2 Rb1 Rb2 142.07(5) 16_545 19 ?
Sn2 Rb1 Rb2 100.47(4) 17_455 19 ?
Sn2 Rb1 Rb2 38.49(6) 22_554 19 ?
Sn4 Rb1 Rb2 35.78(5) 22_464 19 ?
Sn4 Rb1 Rb2 101.05(5) 16_644 19 ?
Sn4 Rb1 Rb2 141.69(4) 17_446 19 ?
Sn5 Rb1 Rb2 101.93(6) 17_456 19 ?
Sn5 Rb1 Rb2 101.18(5) 16_645 19 ?
Sn5 Rb1 Rb2 38.85(6) 22_564 19 ?
Sn1 Rb1 Rb2 99.69(6) . 19 ?
Rb1 Rb1 Rb2 64.17(5) 15_554 19 ?
Rb1 Rb1 Rb2 62.38(4) 13_455 19 ?
Rb1 Rb1 Rb2 178.01(6) 16_545 19 ?
Sn4 Rb1 Rb2 81.50(5) 6_456 24 ?
Sn4 Rb1 Rb2 142.60(6) 10_645 24 ?
Sn4 Rb1 Rb2 35.77(4) 2_564 24 ?
Sn6 Rb1 Rb2 80.31(6) . 24 ?
Sn3 Rb1 Rb2 143.04(7) 9 24 ?
Sn3 Rb1 Rb2 37.93(5) 5 24 ?
Sn3 Rb1 Rb2 79.39(4) . 24 ?
Sn2 Rb1 Rb2 139.18(7) 5 24 ?
Sn2 Rb1 Rb2 80.99(6) 9 24 ?
Sn2 Rb1 Rb2 77.82(5) . 24 ?
Sn2 Rb1 Rb2 38.49(6) 16_545 24 ?
Sn2 Rb1 Rb2 142.07(5) 17_455 24 ?
Sn2 Rb1 Rb2 100.46(4) 22_554 24 ?
Sn4 Rb1 Rb2 141.69(4) 22_464 24 ?
Sn4 Rb1 Rb2 35.78(5) 16_644 24 ?
Sn4 Rb1 Rb2 101.05(5) 17_446 24 ?
Sn5 Rb1 Rb2 101.18(5) 17_456 24 ?
Sn5 Rb1 Rb2 38.85(6) 16_645 24 ?
Sn5 Rb1 Rb2 101.93(6) 22_564 24 ?
Sn1 Rb1 Rb2 99.69(6) . 24 ?
Rb1 Rb1 Rb2 62.37(4) 15_554 24 ?
Rb1 Rb1 Rb2 178.01(6) 13_455 24 ?
Rb1 Rb1 Rb2 64.17(5) 16_545 24 ?
Rb2 Rb1 Rb2 117.23(3) 19 24 ?
Sn4 Rb1 Rb2 142.60(6) 6_456 14 ?
Sn4 Rb1 Rb2 35.77(4) 10_645 14 ?
Sn4 Rb1 Rb2 81.50(5) 2_564 14 ?
Sn6 Rb1 Rb2 80.31(6) . 14 ?
Sn3 Rb1 Rb2 79.39(4) 9 14 ?
Sn3 Rb1 Rb2 143.04(7) 5 14 ?
Sn3 Rb1 Rb2 37.93(5) . 14 ?
Sn2 Rb1 Rb2 80.99(6) 5 14 ?
Sn2 Rb1 Rb2 77.82(5) 9 14 ?
Sn2 Rb1 Rb2 139.18(7) . 14 ?
Sn2 Rb1 Rb2 100.47(4) 16_545 14 ?
Sn2 Rb1 Rb2 38.49(6) 17_455 14 ?
Sn2 Rb1 Rb2 142.07(5) 22_554 14 ?
Sn4 Rb1 Rb2 101.05(5) 22_464 14 ?
Sn4 Rb1 Rb2 141.69(4) 16_644 14 ?
Sn4 Rb1 Rb2 35.78(5) 17_446 14 ?
Sn5 Rb1 Rb2 38.85(6) 17_456 14 ?
Sn5 Rb1 Rb2 101.93(6) 16_645 14 ?
Sn5 Rb1 Rb2 101.18(5) 22_564 14 ?
Sn1 Rb1 Rb2 99.69(6) . 14 ?
Rb1 Rb1 Rb2 178.01(6) 15_554 14 ?
Rb1 Rb1 Rb2 64.17(5) 13_455 14 ?
Rb1 Rb1 Rb2 62.37(4) 16_545 14 ?
Rb2 Rb1 Rb2 117.23(3) 19 14 ?
Rb2 Rb1 Rb2 117.23(3) 24 14 ?
Sn4 Rb1 Rb2 103.13(6) 6_456 11_456 ?
Sn4 Rb1 Rb2 83.41(6) 10_645 11_456 ?
Sn4 Rb1 Rb2 32.64(5) 2_564 11_456 ?
Sn6 Rb1 Rb2 41.85(4) . 11_456 ?
Sn3 Rb1 Rb2 106.00(5) 9 11_456 ?
Sn3 Rb1 Rb2 76.29(7) 5 11_456 ?
Sn3 Rb1 Rb2 36.04(6) . 11_456 ?
Sn2 Rb1 Rb2 147.26(6) 5 11_456 ?
Sn2 Rb1 Rb2 98.88(4) 9 11_456 ?
Sn2 Rb1 Rb2 136.66(5) . 11_456 ?
Sn2 Rb1 Rb2 75.44(4) 16_545 11_456 ?
Sn2 Rb1 Rb2 105.15(6) 17_455 11_456 ?
Sn2 Rb1 Rb2 145.18(6) 22_554 11_456 ?
Sn4 Rb1 Rb2 148.33(5) 22_464 11_456 ?
Sn4 Rb1 Rb2 94.94(6) 16_644 11_456 ?
Sn4 Rb1 Rb2 78.10(6) 17_446 11_456 ?
Sn5 Rb1 Rb2 42.08(6) 17_456 11_456 ?
Sn5 Rb1 Rb2 35.51(6) 16_645 11_456 ?
Sn5 Rb1 Rb2 83.20(5) 22_564 11_456 ?
Sn1 Rb1 Rb2 138.15(4) . 11_456 ?
Rb1 Rb1 Rb2 113.78(6) 15_554 11_456 ?
Rb1 Rb1 Rb2 122.76(6) 13_455 11_456 ?
Rb1 Rb1 Rb2 59.91(4) 16_545 11_456 ?
Rb2 Rb1 Rb2 121.91(6) 19 11_456 ?
Rb2 Rb1 Rb2 59.19(4) 24 11_456 ?
Rb2 Rb1 Rb2 66.89(12) 14 11_456 ?
Sn4 Rb1 Rb2 32.64(5) 6_456 3_645 ?
Sn4 Rb1 Rb2 103.14(6) 10_645 3_645 ?
Sn4 Rb1 Rb2 83.41(6) 2_564 3_645 ?
Sn6 Rb1 Rb2 41.85(4) . 3_645 ?
Sn3 Rb1 Rb2 76.29(7) 9 3_645 ?
Sn3 Rb1 Rb2 36.04(6) 5 3_645 ?
Sn3 Rb1 Rb2 106.00(5) . 3_645 ?
Sn2 Rb1 Rb2 136.66(5) 5 3_645 ?
Sn2 Rb1 Rb2 147.26(6) 9 3_645 ?
Sn2 Rb1 Rb2 98.88(4) . 3_645 ?
Sn2 Rb1 Rb2 105.15(6) 16_545 3_645 ?
Sn2 Rb1 Rb2 145.18(6) 17_455 3_645 ?
Sn2 Rb1 Rb2 75.44(4) 22_554 3_645 ?
Sn4 Rb1 Rb2 94.94(6) 22_464 3_645 ?
Sn4 Rb1 Rb2 78.10(6) 16_644 3_645 ?
Sn4 Rb1 Rb2 148.33(5) 17_446 3_645 ?
Sn5 Rb1 Rb2 83.21(5) 17_456 3_645 ?
Sn5 Rb1 Rb2 42.08(6) 16_645 3_645 ?
Sn5 Rb1 Rb2 35.51(6) 22_564 3_645 ?
Sn1 Rb1 Rb2 138.15(4) . 3_645 ?
Rb1 Rb1 Rb2 59.91(4) 15_554 3_645 ?
Rb1 Rb1 Rb2 113.78(6) 13_455 3_645 ?
Rb1 Rb1 Rb2 122.76(6) 16_545 3_645 ?
Rb2 Rb1 Rb2 59.19(4) 19 3_645 ?
Rb2 Rb1 Rb2 66.89(12) 24 3_645 ?
Rb2 Rb1 Rb2 121.91(6) 14 3_645 ?
Rb2 Rb1 Rb2 70.59(6) 11_456 3_645 ?
Sn4 Rb1 Rb2 83.41(6) 6_456 7_564 ?
Sn4 Rb1 Rb2 32.64(5) 10_645 7_564 ?
Sn4 Rb1 Rb2 103.13(6) 2_564 7_564 ?
Sn6 Rb1 Rb2 41.85(4) . 7_564 ?
Sn3 Rb1 Rb2 36.04(6) 9 7_564 ?
Sn3 Rb1 Rb2 106.00(5) 5 7_564 ?
Sn3 Rb1 Rb2 76.29(7) . 7_564 ?
Sn2 Rb1 Rb2 98.88(4) 5 7_564 ?
Sn2 Rb1 Rb2 136.66(5) 9 7_564 ?
Sn2 Rb1 Rb2 147.26(6) . 7_564 ?
Sn2 Rb1 Rb2 145.18(6) 16_545 7_564 ?
Sn2 Rb1 Rb2 75.44(4) 17_455 7_564 ?
Sn2 Rb1 Rb2 105.15(6) 22_554 7_564 ?
Sn4 Rb1 Rb2 78.10(6) 22_464 7_564 ?
Sn4 Rb1 Rb2 148.33(5) 16_644 7_564 ?
Sn4 Rb1 Rb2 94.94(6) 17_446 7_564 ?
Sn5 Rb1 Rb2 35.51(6) 17_456 7_564 ?
Sn5 Rb1 Rb2 83.21(5) 16_645 7_564 ?
Sn5 Rb1 Rb2 42.08(6) 22_564 7_564 ?
Sn1 Rb1 Rb2 138.15(4) . 7_564 ?
Rb1 Rb1 Rb2 122.76(6) 15_554 7_564 ?
Rb1 Rb1 Rb2 59.91(4) 13_455 7_564 ?
Rb1 Rb1 Rb2 113.78(6) 16_545 7_564 ?
Rb2 Rb1 Rb2 66.89(12) 19 7_564 ?
Rb2 Rb1 Rb2 121.92(6) 24 7_564 ?
Rb2 Rb1 Rb2 59.19(4) 14 7_564 ?
Rb2 Rb1 Rb2 70.59(6) 11_456 7_564 ?
Rb2 Rb1 Rb2 70.59(6) 3_645 7_564 ?
Sn4 Rb1 Na3 40.11(18) 6_456 19 ?
Sn4 Rb1 Na3 70.29(18) 10_645 19 ?
Sn4 Rb1 Na3 130.85(11) 2_564 19 ?
Sn6 Rb1 Na3 62.78(11) . 19 ?
Sn3 Rb1 Na3 28.85(17) 9 19 ?
Sn3 Rb1 Na3 80.40(16) 5 19 ?
Sn3 Rb1 Na3 124.74(16) . 19 ?
Sn2 Rb1 Na3 89.32(10) 5 19 ?
Sn2 Rb1 Na3 155.55(10) 9 19 ?
Sn2 Rb1 Na3 99.18(16) . 19 ?
Sn2 Rb1 Na3 152.01(17) 16_545 19 ?
Sn2 Rb1 Na3 100.02(16) 17_455 19 ?
Sn2 Rb1 Na3 56.86(16) 22_554 19 ?
Sn4 Rb1 Na3 48.36(10) 22_464 19 ?
Sn4 Rb1 Na3 112.10(18) 16_644 19 ?
Sn4 Rb1 Na3 137.49(18) 17_446 19 ?
Sn5 Rb1 Na3 83.77(17) 17_456 19 ?
Sn5 Rb1 Na3 90.46(11) 16_645 19 ?
Sn5 Rb1 Na3 21.91(10) 22_564 19 ?
Sn1 Rb1 Na3 117.22(11) . 19 ?
Rb1 Rb1 Na3 76.50(19) 15_554 19 ?
Rb1 Rb1 Na3 63.39(14) 13_455 19 ?
Rb1 Rb1 Na3 162.44(15) 16_545 19 ?
Rb2 Rb1 Na3 18.81(15) 19 19 ?
Rb2 Rb1 Na3 116.94(15) 24 19 ?
Rb2 Rb1 Na3 105.23(19) 14 19 ?
Rb2 Rb1 Na3 104.62(12) 11_456 19 ?
Rb2 Rb1 Na3 51.18(15) 3_645 19 ?
Rb2 Rb1 Na3 49.62(19) 7_564 19 ?
Rb2 Rb2 Na3 142.2(6) 24_565 . ?
Rb2 Rb2 Na3 21.1(4) 24_565 24_565 ?
Na3 Rb2 Na3 149.5(7) . 24_565 ?
Rb2 Rb2 Sn5 85.7(2) 24_565 . ?
Na3 Rb2 Sn5 57.3(5) . . ?
Na3 Rb2 Sn5 94.1(3) 24_565 . ?
Rb2 Rb2 Sn1 102.6(3) 24_565 16 ?
Na3 Rb2 Sn1 66.5(5) . 16 ?
Na3 Rb2 Sn1 123.1(3) 24_565 16 ?
Sn5 Rb2 Sn1 79.98(10) . 16 ?
Rb2 Rb2 Sn4 102.1(4) 24_565 7_664 ?
Na3 Rb2 Sn4 107.7(5) . 7_664 ?
Na3 Rb2 Sn4 81.9(3) 24_565 7_664 ?
Sn5 Rb2 Sn4 130.54(12) . 7_664 ?
Sn1 Rb2 Sn4 141.89(14) 16 7_664 ?
Rb2 Rb2 Sn5 68.6(3) 24_565 24_565 ?
Na3 Rb2 Sn5 120.9(5) . 24_565 ?
Na3 Rb2 Sn5 48.0(3) 24_565 24_565 ?
Sn5 Rb2 Sn5 99.78(10) . 24_565 ?
Sn1 Rb2 Sn5 171.2(2) 16 24_565 ?
Sn4 Rb2 Sn5 43.49(5) 7_664 24_565 ?
Rb2 Rb2 Sn4 124.2(2) 24_565 23_645 ?
Na3 Rb2 Sn4 88.7(6) . 23_645 ?
Na3 Rb2 Sn4 121.4(3) 24_565 23_645 ?
Sn5 Rb2 Sn4 143.38(18) . 23_645 ?
Sn1 Rb2 Sn4 73.46(8) 16 23_645 ?
Sn4 Rb2 Sn4 68.70(7) 7_664 23_645 ?
Sn5 Rb2 Sn4 110.28(11) 24_565 23_645 ?
Rb2 Rb2 Sn2 97.32(10) 24_565 23 ?
Na3 Rb2 Sn2 96.9(5) . 23 ?
Na3 Rb2 Sn2 108.7(3) 24_565 23 ?
Sn5 Rb2 Sn2 122.54(12) . 23 ?
Sn1 Rb2 Sn2 43.18(5) 16 23 ?
Sn4 Rb2 Sn2 105.03(10) 7_664 23 ?
Sn5 Rb2 Sn2 134.80(14) 24_565 23 ?
Sn4 Rb2 Sn2 41.82(4) 23_645 23 ?
Rb2 Rb2 Sn5 166.5(2) 24_565 7_564 ?
Na3 Rb2 Sn5 49.5(5) . 7_564 ?
Na3 Rb2 Sn5 154.9(3) 24_565 7_564 ?
Sn5 Rb2 Sn5 106.78(16) . 7_564 ?
Sn1 Rb2 Sn5 75.25(11) 16 7_564 ?
Sn4 Rb2 Sn5 74.00(9) 7_664 7_564 ?
Sn5 Rb2 Sn5 113.05(12) 24_565 7_564 ?
Sn4 Rb2 Sn5 42.38(6) 23_645 7_564 ?
Sn2 Rb2 Sn5 71.83(8) 23 7_564 ?
Rb2 Rb2 Sn3 140.9(3) 24_565 8_655 ?
Na3 Rb2 Sn3 65.1(5) . 8_655 ?
Na3 Rb2 Sn3 119.9(3) 24_565 8_655 ?
Sn5 Rb2 Sn3 105.20(14) . 8_655 ?
Sn1 Rb2 Sn3 116.18(16) 16 8_655 ?
Sn4 Rb2 Sn3 42.65(5) 7_664 8_655 ?
Sn5 Rb2 Sn3 72.50(8) 24_565 8_655 ?
Sn4 Rb2 Sn3 66.47(9) 23_645 8_655 ?
Sn2 Rb2 Sn3 107.06(12) 23 8_655 ?
Sn5 Rb2 Sn3 41.73(6) 7_564 8_655 ?
Rb2 Rb2 Sn2 93.6(3) 24_565 7_565 ?
Na3 Rb2 Sn2 124.1(5) . 7_565 ?
Na3 Rb2 Sn2 82.6(2) 24_565 7_565 ?
Sn5 Rb2 Sn2 171.93(12) . 7_565 ?
Sn1 Rb2 Sn2 108.00(9) 16 7_565 ?
Sn4 Rb2 Sn2 41.81(5) 7_664 7_565 ?
Sn5 Rb2 Sn2 72.54(9) 24_565 7_565 ?
Sn4 Rb2 Sn2 41.98(5) 23_645 7_565 ?
Sn2 Rb2 Sn2 65.53(6) 23 7_565 ?
Sn5 Rb2 Sn2 74.84(8) 7_564 7_565 ?
Sn3 Rb2 Sn2 70.52(8) 8_655 7_565 ?
Rb2 Rb2 Sn5 125.71(9) 24_565 13_455 ?
Na3 Rb2 Sn5 49.7(4) . 13_455 ?
Na3 Rb2 Sn5 112.5(3) 24_565 13_455 ?
Sn5 Rb2 Sn5 66.71(9) . 13_455 ?
Sn1 Rb2 Sn5 116.19(16) 16 13_455 ?
Sn4 Rb2 Sn5 69.61(8) 7_664 13_455 ?
Sn5 Rb2 Sn5 71.30(7) 24_565 13_455 ?
Sn4 Rb2 Sn5 103.16(14) 23_645 13_455 ?
Sn2 Rb2 Sn5 136.96(17) 23 13_455 ?
Sn5 Rb2 Sn5 65.62(10) 7_564 13_455 ?
Sn3 Rb2 Sn5 39.65(5) 8_655 13_455 ?
Sn2 Rb2 Sn5 107.69(11) 7_565 13_455 ?
Rb2 Rb2 Sn6 88.71(13) 24_565 3_655 ?
Na3 Rb2 Sn6 83.7(5) . 3_655 ?
Na3 Rb2 Sn6 74.4(3) 24_565 3_655 ?
Sn5 Rb2 Sn6 66.99(7) . 3_655 ?
Sn1 Rb2 Sn6 144.22(14) 16 3_655 ?
Sn4 Rb2 Sn6 64.49(7) 7_664 3_655 ?
Sn5 Rb2 Sn6 39.78(4) 24_565 3_655 ?
Sn4 Rb2 Sn6 127.33(13) 23_645 3_655 ?
Sn2 Rb2 Sn6 168.94(13) 23 3_655 ?
Sn5 Rb2 Sn6 100.77(12) 7_564 3_655 ?
Sn3 Rb2 Sn6 63.12(7) 8_655 3_655 ?
Sn2 Rb2 Sn6 104.98(10) 7_565 3_655 ?
Sn5 Rb2 Sn6 38.14(4) 13_455 3_655 ?
Rb2 Rb2 Sn1 55.5(2) 24_565 2_565 ?
Na3 Rb2 Sn1 160.3(6) . 2_565 ?
Na3 Rb2 Sn1 50.1(3) 24_565 2_565 ?
Sn5 Rb2 Sn1 141.12(17) . 2_565 ?
Sn1 Rb2 Sn1 105.50(11) 16 2_565 ?
Sn4 Rb2 Sn1 66.75(8) 7_664 2_565 ?
Sn5 Rb2 Sn1 69.10(10) 24_565 2_565 ?
Sn4 Rb2 Sn1 71.68(8) 23_645 2_565 ?
Sn2 Rb2 Sn1 67.92(8) 23 2_565 ?
Sn5 Rb2 Sn1 111.86(9) 7_564 2_565 ?
Sn3 Rb2 Sn1 106.27(10) 8_655 2_565 ?
Sn2 Rb2 Sn1 39.04(5) 7_565 2_565 ?
Sn5 Rb2 Sn1 134.72(11) 13_455 2_565 ?
Sn6 Rb2 Sn1 108.77(12) 3_655 2_565 ?
Rb2 Rb2 Sn2 64.2(2) 24_565 16 ?
Na3 Rb2 Sn2 93.2(5) . 16 ?
Na3 Rb2 Sn2 85.3(3) 24_565 16 ?
Sn5 Rb2 Sn2 69.84(7) . 16 ?
Sn1 Rb2 Sn2 39.34(5) 16 16 ?
Sn4 Rb2 Sn2 156.52(16) 7_664 16 ?
Sn5 Rb2 Sn2 132.23(16) 24_565 16 ?
Sn4 Rb2 Sn2 102.16(9) 23_645 16 ?
Sn2 Rb2 Sn2 60.85(6) 23 16 ?
Sn5 Rb2 Sn2 114.58(11) 7_564 16 ?
Sn3 Rb2 Sn2 154.84(16) 8_655 16 ?
Sn2 Rb2 Sn2 117.01(11) 7_565 16 ?
Sn5 Rb2 Sn2 133.77(12) 13_455 16 ?
Sn6 Rb2 Sn2 130.20(11) 3_655 16 ?
Sn1 Rb2 Sn2 89.96(11) 2_565 16 ?
Rb2 Rb2 Sn4 56.4(3) 24_565 16_654 ?
Na3 Rb2 Sn4 87.1(5) . 16_654 ?
Na3 Rb2 Sn4 73.6(2) 24_565 16_654 ?
Sn5 Rb2 Sn4 39.37(5) . 16_654 ?
Sn1 Rb2 Sn4 66.58(7) 16 16_654 ?
Sn4 Rb2 Sn4 151.11(14) 7_664 16_654 ?
Sn5 Rb2 Sn4 107.63(12) 24_565 16_654 ?
Sn4 Rb2 Sn4 137.97(11) 23_645 16_654 ?
Sn2 Rb2 Sn4 97.35(9) 23 16_654 ?
Sn5 Rb2 Sn4 131.43(14) 7_564 16_654 ?
Sn3 Rb2 Sn4 144.56(14) 8_655 16_654 ?
Sn2 Rb2 Sn4 144.53(17) 7_565 16_654 ?
Sn5 Rb2 Sn4 105.61(9) 13_455 16_654 ?
Sn6 Rb2 Sn4 93.71(8) 3_655 16_654 ?
Sn1 Rb2 Sn4 106.55(14) 2_565 16_654 ?
Sn2 Rb2 Sn4 36.55(4) 16 16_654 ?
Rb2 Rb2 Sn2 60.89(9) 24_565 2_565 ?
Na3 Rb2 Sn2 133.4(5) . 2_565 ?
Na3 Rb2 Sn2 70.1(3) 24_565 2_565 ?
Sn5 Rb2 Sn2 125.74(13) . 2_565 ?
Sn1 Rb2 Sn2 68.79(7) 16 2_565 ?
Sn4 Rb2 Sn2 99.27(11) 7_664 2_565 ?
Sn5 Rb2 Sn2 104.91(14) 24_565 2_565 ?
Sn4 Rb2 Sn2 66.50(7) 23_645 2_565 ?
Sn2 Rb2 Sn2 38.58(5) 23 2_565 ?
Sn5 Rb2 Sn2 106.56(9) 7_564 2_565 ?
Sn3 Rb2 Sn2 128.04(10) 8_655 2_565 ?
Sn2 Rb2 Sn2 60.05(7) 7_565 2_565 ?
Sn5 Rb2 Sn2 167.51(11) 13_455 2_565 ?
Sn6 Rb2 Sn2 142.77(16) 3_655 2_565 ?
Sn1 Rb2 Sn2 37.13(5) 2_565 2_565 ?
Sn2 Rb2 Sn2 57.70(6) 16 2_565 ?
Sn4 Rb2 Sn2 86.87(10) 16_654 2_565 ?
Rb2 Rb2 Sn6 70.15(10) 24_565 15_564 ?
Na3 Rb2 Sn6 82.5(5) . 15_564 ?
Na3 Rb2 Sn6 67.2(3) 24_565 15_564 ?
Sn5 Rb2 Sn6 37.67(4) . 15_564 ?
Sn1 Rb2 Sn6 116.55(10) 16 15_564 ?
Sn4 Rb2 Sn6 98.99(9) 7_664 15_564 ?
Sn5 Rb2 Sn6 62.24(6) 24_565 15_564 ?
Sn4 Rb2 Sn6 161.98(15) 23_645 15_564 ?
Sn2 Rb2 Sn6 154.88(12) 23 15_564 ?
Sn5 Rb2 Sn6 122.93(14) 7_564 15_564 ?
Sn3 Rb2 Sn6 95.52(9) 8_655 15_564 ?
Sn2 Rb2 Sn6 134.77(12) 7_565 15_564 ?
Sn5 Rb2 Sn6 59.30(6) 13_455 15_564 ?
Sn6 Rb2 Sn6 36.18(4) 3_655 15_564 ?
Sn1 Rb2 Sn6 116.61(13) 2_565 15_564 ?
Sn2 Rb2 Sn6 94.06(9) 16 15_564 ?
Sn4 Rb2 Sn6 57.53(5) 16_654 15_564 ?
Sn2 Rb2 Sn6 130.23(15) 2_565 15_564 ?
Rb2 Rb2 Na3 113.1(4) 24_565 10_655 ?
Na3 Rb2 Na3 32.8(5) . 10_655 ?
Na3 Rb2 Na3 129.4(3) 24_565 10_655 ?
Sn5 Rb2 Na3 40.70(19) . 10_655 ?
Sn1 Rb2 Na3 46.6(2) 16 10_655 ?
Sn4 Rb2 Na3 140.3(3) 7_664 10_655 ?
Sn5 Rb2 Na3 136.7(2) 24_565 10_655 ?
Sn4 Rb2 Na3 103.3(2) 23_645 10_655 ?
Sn2 Rb2 Na3 88.5(2) 23 10_655 ?
Sn5 Rb2 Na3 75.4(2) 7_564 10_655 ?
Sn3 Rb2 Na3 97.9(2) 8_655 10_655 ?
Sn2 Rb2 Na3 145.3(2) 7_565 10_655 ?
Sn5 Rb2 Na3 75.1(3) 13_455 10_655 ?
Sn6 Rb2 Na3 97.7(2) 3_655 10_655 ?
Sn1 Rb2 Na3 150.1(3) 2_565 10_655 ?
Sn2 Rb2 Na3 61.7(2) 16 10_655 ?
Sn4 Rb2 Na3 56.8(2) 16_654 10_655 ?
Sn2 Rb2 Na3 113.2(3) 2_565 10_655 ?
Sn6 Rb2 Na3 77.4(2) 15_564 10_655 ?
Rb2 Rb2 Na3 145.3(4) 24_565 7_564 ?
Na3 Rb2 Na3 28.2(4) . 7_564 ?
Na3 Rb2 Na3 165.9(4) 24_565 7_564 ?
Sn5 Rb2 Na3 76.9(2) . 7_564 ?
Sn1 Rb2 Na3 45.2(3) 16 7_564 ?
Sn4 Rb2 Na3 112.1(2) 7_664 7_564 ?
Sn5 Rb2 Na3 143.5(3) 24_565 7_564 ?
Sn4 Rb2 Na3 66.5(2) 23_645 7_564 ?
Sn2 Rb2 Na3 68.7(3) 23 7_564 ?
Sn5 Rb2 Na3 38.8(2) 7_564 7_564 ?
Sn3 Rb2 Na3 73.4(2) 8_655 7_564 ?
Sn2 Rb2 Na3 107.7(2) 7_565 7_564 ?
Sn5 Rb2 Na3 74.2(3) 13_455 7_564 ?
Sn6 Rb2 Na3 110.9(3) 3_655 7_564 ?
Sn1 Rb2 Na3 134.2(2) 2_565 7_564 ?
Sn2 Rb2 Na3 81.5(3) 16 7_564 ?
Sn4 Rb2 Na3 92.8(2) 16_654 7_564 ?
Sn2 Rb2 Na3 106.2(3) 2_565 7_564 ?
Sn6 Rb2 Na3 108.8(2) 15_564 7_564 ?
Na3 Rb2 Na3 38.50(15) 10_655 7_564 ?
Rb2 Rb2 Sn4 39.77(13) 24_565 2_574 ?
Na3 Rb2 Sn4 127.2(5) . 2_574 ?
Na3 Rb2 Sn4 58.2(3) 24_565 2_574 ?
Sn5 Rb2 Sn4 93.41(10) . 2_574 ?
Sn1 Rb2 Sn4 65.68(8) 16 2_574 ?
Sn4 Rb2 Sn4 123.57(15) 7_664 2_574 ?
Sn5 Rb2 Sn4 105.59(14) 24_565 2_574 ?
Sn4 Rb2 Sn4 98.01(9) 23_645 2_574 ?
Sn2 Rb2 Sn4 60.55(7) 23 2_574 ?
Sn5 Rb2 Sn4 131.83(9) 7_564 2_574 ?
Sn3 Rb2 Sn4 161.38(11) 8_655 2_574 ?
Sn2 Rb2 Sn4 91.11(11) 7_565 2_574 ?
Sn5 Rb2 Sn4 158.33(10) 13_455 2_574 ?
Sn6 Rb2 Sn4 127.40(13) 3_655 2_574 ?
Sn1 Rb2 Sn4 57.20(7) 2_565 2_574 ?
Sn2 Rb2 Sn4 34.09(4) 16 2_574 ?
Sn4 Rb2 Sn4 54.04(6) 16_654 2_574 ?
Sn2 Rb2 Sn4 33.63(4) 2_565 2_574 ?
Sn6 Rb2 Sn4 99.84(10) 15_564 2_574 ?
Na3 Rb2 Sn4 95.7(2) 10_655 2_574 ?
Na3 Rb2 Sn4 110.9(3) 7_564 2_574 ?
Rb2 Rb2 Na3 121.8(2) 24_565 13_455 ?
Na3 Rb2 Na3 27.9(5) . 13_455 ?
Na3 Rb2 Na3 122.3(3) 24_565 13_455 ?
Sn5 Rb2 Na3 38.86(16) . 13_455 ?
Sn1 Rb2 Na3 86.6(2) 16 13_455 ?
Sn4 Rb2 Na3 104.3(2) 7_664 13_455 ?
Sn5 Rb2 Na3 98.76(19) 24_565 13_455 ?
Sn4 Rb2 Na3 113.69(17) 23_645 13_455 ?
Sn2 Rb2 Na3 123.63(19) 23 13_455 ?
Sn5 Rb2 Na3 71.63(14) 7_564 13_455 ?
Sn3 Rb2 Na3 68.08(19) 8_655 13_455 ?
Sn2 Rb2 Na3 138.4(2) 7_565 13_455 ?
Sn5 Rb2 Na3 34.9(2) 13_455 13_455 ?
Sn6 Rb2 Na3 59.15(17) 3_655 13_455 ?
Sn1 Rb2 Na3 167.85(19) 2_565 13_455 ?
Sn2 Rb2 Na3 99.2(2) 16 13_455 ?
Sn4 Rb2 Na3 77.11(17) 16_654 13_455 ?
Sn2 Rb2 Na3 154.6(2) 2_565 13_455 ?
Sn6 Rb2 Na3 55.09(10) 15_564 13_455 ?
Na3 Rb2 Na3 41.3(4) 10_655 13_455 ?
Na3 Rb2 Na3 55.8(3) 7_564 13_455 ?
Sn4 Rb2 Na3 129.8(2) 2_574 13_455 ?
Rb2 Rb2 Sn3 27.8(2) 24_565 5_565 ?
Na3 Rb2 Sn3 114.5(5) . 5_565 ?
Na3 Rb2 Sn3 42.1(2) 24_565 5_565 ?
Sn5 Rb2 Sn3 58.09(7) . 5_565 ?
Sn1 Rb2 Sn3 93.04(9) 16 5_565 ?
Sn4 Rb2 Sn3 121.30(13) 7_664 5_565 ?
Sn5 Rb2 Sn3 79.52(10) 24_565 5_565 ?
Sn4 Rb2 Sn3 146.35(14) 23_645 5_565 ?
Sn2 Rb2 Sn3 108.25(11) 23 5_565 ?
Sn5 Rb2 Sn3 162.86(13) 7_564 5_565 ?
Sn3 Rb2 Sn3 144.39(9) 8_655 5_565 ?
Sn2 Rb2 Sn3 121.35(15) 7_565 5_565 ?
Sn5 Rb2 Sn3 110.42(8) 13_455 5_565 ?
Sn6 Rb2 Sn3 81.30(8) 3_655 5_565 ?
Sn1 Rb2 Sn3 83.06(11) 2_565 5_565 ?
Sn2 Rb2 Sn3 54.93(6) 16 5_565 ?
Sn4 Rb2 Sn3 31.75(4) 16_654 5_565 ?
Sn2 Rb2 Sn3 79.92(10) 2_565 5_565 ?
Sn6 Rb2 Sn3 51.18(5) 15_564 5_565 ?
Na3 Rb2 Sn3 87.50(19) 10_655 5_565 ?
Na3 Rb2 Sn3 124.5(2) 7_564 5_565 ?
Sn4 Rb2 Sn3 48.76(6) 2_574 5_565 ?
Na3 Rb2 Sn3 95.59(13) 13_455 5_565 ?
Rb2 Rb2 Na3 155.1(2) 24_565 22_564 ?
Na3 Rb2 Na3 23.0(4) . 22_564 ?
Na3 Rb2 Na3 146.79(15) 24_565 22_564 ?
Sn5 Rb2 Na3 72.17(15) . 22_564 ?
Sn1 Rb2 Na3 85.0(2) 16 22_564 ?
Sn4 Rb2 Na3 84.70(18) 7_664 22_564 ?
Sn5 Rb2 Na3 103.4(2) 24_565 22_564 ?
Sn4 Rb2 Na3 80.72(17) 23_645 22_564 ?
Sn2 Rb2 Na3 104.1(2) 23 22_564 ?
Sn5 Rb2 Na3 38.36(16) 7_564 22_564 ?
Sn3 Rb2 Na3 42.20(14) 8_655 22_564 ?
Sn2 Rb2 Na3 106.75(14) 7_565 22_564 ?
Sn5 Rb2 Na3 34.4(2) 13_455 22_564 ?
Sn6 Rb2 Na3 72.4(2) 3_655 22_564 ?
Sn1 Rb2 Na3 145.72(14) 2_565 22_564 ?
Sn2 Rb2 Na3 115.95(18) 16 22_564 ?
Sn4 Rb2 Na3 107.55(13) 16_654 22_564 ?
Sn2 Rb2 Na3 142.4(2) 2_565 22_564 ?
Sn6 Rb2 Na3 85.2(2) 15_564 22_564 ?
Na3 Rb2 Na3 55.7(3) 10_655 22_564 ?
Na3 Rb2 Na3 40.5(4) 7_564 22_564 ?
Sn4 Rb2 Na3 149.5(2) 2_574 22_564 ?
Na3 Rb2 Na3 34.1(2) 13_455 22_564 ?
Sn3 Rb2 Na3 129.68(15) 5_565 22_564 ?
Rb2 Rb2 Sn5 39.89(6) 24_565 6_566 ?
Na3 Rb2 Sn5 112.8(5) . 6_566 ?
Na3 Rb2 Sn5 36.7(3) 24_565 6_566 ?
Sn5 Rb2 Sn5 59.41(7) . 6_566 ?
Sn1 Rb2 Sn5 121.06(11) 16 6_566 ?
Sn4 Rb2 Sn5 96.34(10) 7_664 6_566 ?
Sn5 Rb2 Sn5 52.86(6) 24_565 6_566 ?
Sn4 Rb2 Sn5 157.20(15) 23_645 6_566 ?
Sn2 Rb2 Sn5 135.94(15) 23 6_566 ?
Sn5 Rb2 Sn5 152.09(12) 7_564 6_566 ?
Sn3 Rb2 Sn5 114.61(8) 8_655 6_566 ?
Sn2 Rb2 Sn5 115.54(13) 7_565 6_566 ?
Sn5 Rb2 Sn5 86.48(7) 13_455 6_566 ?
Sn6 Rb2 Sn5 52.25(5) 3_655 6_566 ?
Sn1 Rb2 Sn5 86.79(11) 2_565 6_566 ?
Sn2 Rb2 Sn5 84.78(9) 16 6_566 ?
Sn4 Rb2 Sn5 54.78(6) 16_654 6_566 ?
Sn2 Rb2 Sn5 100.78(12) 2_565 6_566 ?
Sn6 Rb2 Sn5 31.27(4) 15_564 6_566 ?
Na3 Rb2 Sn5 99.09(19) 10_655 6_566 ?
Na3 Rb2 Sn5 136.3(2) 7_564 6_566 ?
Sn4 Rb2 Sn5 75.48(9) 2_574 6_566 ?
Na3 Rb2 Sn5 86.09(11) 13_455 6_566 ?
Sn3 Rb2 Sn5 30.24(3) 5_565 6_566 ?
Na3 Rb2 Sn5 116.1(2) 22_564 6_566 ?
Rb2 Rb2 Na3 50.8(3) 24_565 20_564 ?
Na3 Rb2 Na3 152.1(6) . 20_564 ?
Na3 Rb2 Na3 31.6(3) 24_565 20_564 ?
Sn5 Rb2 Na3 118.7(2) . 20_564 ?
Sn1 Rb2 Na3 141.3(2) 16 20_564 ?
Sn4 Rb2 Na3 51.32(14) 7_664 20_564 ?
Sn5 Rb2 Na3 31.75(18) 24_565 20_564 ?
Sn4 Rb2 Na3 97.7(2) 23_645 20_564 ?
Sn2 Rb2 Na3 106.0(2) 23 20_564 ?
Sn5 Rb2 Na3 123.36(19) 7_564 20_564 ?
Sn3 Rb2 Na3 92.54(15) 8_655 20_564 ?
Sn2 Rb2 Na3 55.8(2) 7_565 20_564 ?
Sn5 Rb2 Na3 102.47(18) 13_455 20_564 ?
Sn6 Rb2 Na3 70.8(2) 3_655 20_564 ?
Sn1 Rb2 Na3 38.18(19) 2_565 20_564 ?
Sn2 Rb2 Na3 111.67(19) 16 20_564 ?
Sn4 Rb2 Na3 105.2(2) 16_654 20_564 ?
Sn2 Rb2 Na3 73.16(19) 2_565 20_564 ?
Sn6 Rb2 Na3 83.4(2) 15_564 20_564 ?
Na3 Rb2 Na3 158.9(3) 10_655 20_564 ?
Na3 Rb2 Na3 161.9(2) 7_564 20_564 ?
Sn4 Rb2 Na3 78.93(16) 2_574 20_564 ?
Na3 Rb2 Na3 129.89(13) 13_455 20_564 ?
Sn3 Rb2 Na3 73.53(19) 5_565 20_564 ?
Na3 Rb2 Na3 131.6(3) 22_564 20_564 ?
Sn5 Rb2 Na3 59.8(2) 6_566 20_564 ?
Rb2 Rb2 Sn5 9.49(13) 24_565 16_655 ?
Na3 Rb2 Sn5 141.0(5) . 16_655 ?
Na3 Rb2 Sn5 29.5(3) 24_565 16_655 ?
Sn5 Rb2 Sn5 87.34(11) . 16_655 ?
Sn1 Rb2 Sn5 93.72(11) 16 16_655 ?
Sn4 Rb2 Sn5 108.00(13) 7_664 16_655 ?
Sn5 Rb2 Sn5 77.45(11) 24_565 16_655 ?
Sn4 Rb2 Sn5 118.68(12) 23_645 16_655 ?
Sn2 Rb2 Sn5 88.55(10) 23 16_655 ?
Sn5 Rb2 Sn5 159.86(10) 7_564 16_655 ?
Sn3 Rb2 Sn5 148.93(12) 8_655 16_655 ?
Sn2 Rb2 Sn5 93.22(12) 7_565 16_655 ?
Sn5 Rb2 Sn5 134.34(10) 13_455 16_655 ?
Sn6 Rb2 Sn5 97.95(10) 3_655 16_655 ?
Sn1 Rb2 Sn5 54.22(8) 2_565 16_655 ?
Sn2 Rb2 Sn5 56.16(7) 16 16_655 ?
Sn4 Rb2 Sn5 53.90(7) 16_654 16_655 ?
Sn2 Rb2 Sn5 53.35(7) 2_565 16_655 ?
Sn6 Rb2 Sn5 76.99(8) 15_564 16_655 ?
Na3 Rb2 Sn5 109.5(2) 10_655 16_655 ?
Na3 Rb2 Sn5 137.6(2) 7_564 16_655 ?
Sn4 Rb2 Sn5 30.28(4) 2_574 16_655 ?
Na3 Rb2 Sn5 125.33(14) 13_455 16_655 ?
Sn3 Rb2 Sn5 29.74(4) 5_565 16_655 ?
Na3 Rb2 Sn5 159.40(14) 22_564 16_655 ?
Sn5 Rb2 Sn5 47.91(5) 6_566 16_655 ?
Na3 Rb2 Sn5 56.89(15) 20_564 16_655 ?
Rb2 Rb2 Rb2 139.1(2) 24_565 7_564 ?
Na3 Rb2 Rb2 48.1(5) . 7_564 ?
Na3 Rb2 Rb2 156.9(3) 24_565 7_564 ?
Sn5 Rb2 Rb2 93.85(8) . 7_564 ?
Sn1 Rb2 Rb2 37.89(6) 16 7_564 ?
Sn4 Rb2 Rb2 108.76(15) 7_664 7_564 ?
Sn5 Rb2 Rb2 150.35(15) 24_565 7_564 ?
Sn4 Rb2 Rb2 50.00(12) 23_645 7_564 ?
Sn2 Rb2 Rb2 49.41(11) 23 7_564 ?
Sn5 Rb2 Rb2 37.36(8) 7_564 7_564 ?
Sn3 Rb2 Rb2 78.58(11) 8_655 7_564 ?
Sn2 Rb2 Rb2 91.97(14) 7_565 7_564 ?
Sn5 Rb2 Rb2 90.55(8) 13_455 7_564 ?
Sn6 Rb2 Rb2 128.57(9) 3_655 7_564 ?
Sn1 Rb2 Rb2 114.26(10) 2_565 7_564 ?
Sn2 Rb2 Rb2 77.22(6) 16 7_564 ?
Sn4 Rb2 Rb2 99.63(8) 16_654 7_564 ?
Sn2 Rb2 Rb2 87.72(8) 2_565 7_564 ?
Sn6 Rb2 Rb2 128.30(8) 15_564 7_564 ?
Na3 Rb2 Rb2 53.35(19) 10_655 7_564 ?
Na3 Rb2 Rb2 20.0(2) 7_564 7_564 ?
Sn4 Rb2 Rb2 99.69(5) 2_574 7_564 ?
Na3 Rb2 Rb2 75.86(12) 13_455 7_564 ?
Sn3 Rb2 Rb2 129.67(9) 5_565 7_564 ?
Na3 Rb2 Rb2 56.1(2) 22_564 7_564 ?
Sn5 Rb2 Rb2 151.91(10) 6_566 7_564 ?
Na3 Rb2 Rb2 147.5(2) 20_564 7_564 ?
Sn5 Rb2 Rb2 129.72(5) 16_655 7_564 ?
Rb2 Rb2 Rb2 96.3(3) 24_565 10_655 ?
Na3 Rb2 Rb2 52.1(4) . 10_655 ?
Na3 Rb2 Rb2 115.1(3) 24_565 10_655 ?
Sn5 Rb2 Rb2 42.10(8) . 10_655 ?
Sn1 Rb2 Rb2 37.89(6) 16 10_655 ?
Sn4 Rb2 Rb2 159.75(13) 7_664 10_655 ?
Sn5 Rb2 Rb2 141.24(13) 24_565 10_655 ?
Sn4 Rb2 Rb2 107.66(11) 23_645 10_655 ?
Sn2 Rb2 Rb2 80.79(7) 23 10_655 ?
Sn5 Rb2 Rb2 89.96(9) 7_564 10_655 ?
Sn3 Rb2 Rb2 117.17(10) 8_655 10_655 ?
Sn2 Rb2 Rb2 145.85(10) 7_565 10_655 ?
Sn5 Rb2 Rb2 92.73(6) 13_455 10_655 ?
Sn6 Rb2 Rb2 107.86(9) 3_655 10_655 ?
Sn1 Rb2 Rb2 132.25(6) 2_565 10_655 ?
Sn2 Rb2 Rb2 42.56(8) 16 10_655 ?
Sn4 Rb2 Rb2 41.59(8) 16_654 10_655 ?
Sn2 Rb2 Rb2 97.09(6) 2_565 10_655 ?
Sn6 Rb2 Rb2 79.15(10) 15_564 10_655 ?
Na3 Rb2 Rb2 19.4(2) 10_655 10_655 ?
Na3 Rb2 Rb2 51.2(2) 7_564 10_655 ?
Sn4 Rb2 Rb2 76.35(7) 2_574 10_655 ?
Na3 Rb2 Rb2 57.9(2) 13_455 10_655 ?
Sn3 Rb2 Rb2 73.34(9) 5_565 10_655 ?
Na3 Rb2 Rb2 75.06(13) 22_564 10_655 ?
Sn5 Rb2 Rb2 92.22(11) 6_566 10_655 ?
Na3 Rb2 Rb2 146.6(2) 20_564 10_655 ?
Sn5 Rb2 Rb2 91.34(8) 16_655 10_655 ?
Rb2 Rb2 Rb2 60.0 7_564 10_655 ?
Rb2 Na3 Sn5 87.0(6) . . ?
Rb2 Na3 Sn5 99.1(7) . 7_564 ?
Sn5 Na3 Sn5 173.0(8) . 7_564 ?
Rb2 Na3 Na3 126.0(7) . 10_655 ?
Sn5 Na3 Na3 59.4(6) . 10_655 ?
Sn5 Na3 Na3 118.4(6) 7_564 10_655 ?
Rb2 Na3 Na3 133.4(7) . 7_564 ?
Sn5 Na3 Na3 119.3(6) . 7_564 ?
Sn5 Na3 Na3 58.5(6) 7_564 7_564 ?
Na3 Na3 Na3 60.000(2) 10_655 7_564 ?
Rb2 Na3 Sn5 101.9(4) . 13_455 ?
Sn5 Na3 Sn5 86.6(5) . 13_455 ?
Sn5 Na3 Sn5 88.8(4) 7_564 13_455 ?
Na3 Na3 Sn5 115.4(4) 10_655 13_455 ?
Na3 Na3 Sn5 116.4(4) 7_564 13_455 ?
Rb2 Na3 Sn1 79.6(6) . 16 ?
Sn5 Na3 Sn1 92.5(4) . 16 ?
Sn5 Na3 Sn1 92.0(5) 7_564 16 ?
Na3 Na3 Sn1 62.84(18) 10_655 16 ?
Na3 Na3 Sn1 62.84(18) 7_564 16 ?
Sn5 Na3 Sn1 178.2(5) 13_455 16 ?
Rb2 Na3 Rb2 16.7(3) . 24_565 ?
Sn5 Na3 Rb2 70.8(3) . 24_565 ?
Sn5 Na3 Rb2 115.5(5) 7_564 24_565 ?
Na3 Na3 Rb2 111.9(6) 10_655 24_565 ?
Na3 Na3 Rb2 138.4(3) 7_564 24_565 ?
Sn5 Na3 Rb2 104.0(3) 13_455 24_565 ?
Sn1 Na3 Rb2 77.1(4) 16 24_565 ?
Rb2 Na3 Na3 143.7(4) . 22_564 ?
Sn5 Na3 Na3 112.6(8) . 22_564 ?
Sn5 Na3 Na3 60.4(4) 7_564 22_564 ?
Na3 Na3 Na3 90.1(3) 10_655 22_564 ?
Na3 Na3 Na3 64.1(6) 7_564 22_564 ?
Sn5 Na3 Na3 52.2(5) 13_455 22_564 ?
Sn1 Na3 Na3 127.0(6) 16 22_564 ?
Rb2 Na3 Na3 154.1(4) 24_565 22_564 ?
Rb2 Na3 Na3 136.2(5) . 13_455 ?
Sn5 Na3 Na3 60.5(4) . 13_455 ?
Sn5 Na3 Na3 112.5(7) 7_564 13_455 ?
Na3 Na3 Na3 63.8(6) 10_655 13_455 ?
Na3 Na3 Na3 89.9(3) 7_564 13_455 ?
Sn5 Na3 Na3 51.6(5) 13_455 13_455 ?
Sn1 Na3 Na3 126.6(6) 16 13_455 ?
Rb2 Na3 Na3 124.9(4) 24_565 13_455 ?
Na3 Na3 Na3 52.1(6) 22_564 13_455 ?
Rb2 Na3 Sn3 83.3(4) . 8_655 ?
Sn5 Na3 Sn3 129.0(5) . 8_655 ?
Sn5 Na3 Sn3 49.1(2) 7_564 8_655 ?
Na3 Na3 Sn3 150.6(4) 10_655 8_655 ?
Na3 Na3 Sn3 102.9(7) 7_564 8_655 ?
Sn5 Na3 Sn3 47.5(2) 13_455 8_655 ?
Sn1 Na3 Sn3 134.0(6) 16 8_655 ?
Rb2 Na3 Sn3 96.7(2) 24_565 8_655 ?
Na3 Na3 Sn3 60.5(3) 22_564 8_655 ?
Na3 Na3 Sn3 94.7(7) 13_455 8_655 ?
Rb2 Na3 Sn4 62.6(5) . 23_645 ?
Sn5 Na3 Sn4 146.6(6) . 23_645 ?
Sn5 Na3 Sn4 40.4(2) 7_564 23_645 ?
Na3 Na3 Sn4 127.0(4) 10_655 23_645 ?
Na3 Na3 Sn4 78.5(6) 7_564 23_645 ?
Sn5 Na3 Sn4 111.8(4) 13_455 23_645 ?
Sn1 Na3 Sn4 69.8(4) 16 23_645 ?
Rb2 Na3 Sn4 77.6(3) 24_565 23_645 ?
Na3 Na3 Sn4 100.6(5) 22_564 23_645 ?
Na3 Na3 Sn4 152.4(7) 13_455 23_645 ?
Sn3 Na3 Sn4 64.4(3) 8_655 23_645 ?
Rb2 Na3 Sn6 69.5(3) . 3_655 ?
Sn5 Na3 Sn6 67.1(3) . 3_655 ?
Sn5 Na3 Sn6 111.7(3) 7_564 3_655 ?
Na3 Na3 Sn6 121.5(7) 10_655 3_655 ?
Na3 Na3 Sn6 153.8(3) 7_564 3_655 ?
Sn5 Na3 Sn6 37.50(13) 13_455 3_655 ?
Sn1 Na3 Sn6 143.2(5) 16 3_655 ?
Rb2 Na3 Sn6 67.48(19) 24_565 3_655 ?
Na3 Na3 Sn6 89.7(6) 22_564 3_655 ?
Na3 Na3 Sn6 70.8(3) 13_455 3_655 ?
Sn3 Na3 Sn6 62.61(18) 8_655 3_655 ?
Sn4 Na3 Sn6 110.4(2) 23_645 3_655 ?
Rb2 Na3 Sn2 56.7(5) . 23 ?
Sn5 Na3 Sn2 116.4(5) . 23 ?
Sn5 Na3 Sn2 70.2(4) 7_564 23 ?
Na3 Na3 Sn2 99.39(15) 10_655 23 ?
Na3 Na3 Sn2 76.8(3) 7_564 23 ?
Sn5 Na3 Sn2 145.0(4) 13_455 23 ?
Sn1 Na3 Sn2 36.8(2) 16 23 ?
Rb2 Na3 Sn2 64.0(3) 24_565 23 ?
Na3 Na3 Sn2 127.8(7) 22_564 23 ?
Na3 Na3 Sn2 162.5(4) 13_455 23 ?
Sn3 Na3 Sn2 99.2(4) 8_655 23 ?
Sn4 Na3 Sn2 35.71(16) 23_645 23 ?
Sn6 Na3 Sn2 125.2(3) 3_655 23 ?
Rb2 Na3 Rb2 112.5(7) . 7_564 ?
Sn5 Na3 Rb2 130.5(3) . 7_564 ?
Sn5 Na3 Rb2 50.0(2) 7_564 7_564 ?
Na3 Na3 Rb2 73.1(4) 10_655 7_564 ?
Na3 Na3 Rb2 21.2(3) 7_564 7_564 ?
Sn5 Na3 Rb2 128.6(5) 13_455 7_564 ?
Sn1 Na3 Rb2 51.2(2) 16 7_564 ?
Rb2 Na3 Rb2 119.9(5) 24_565 7_564 ?
Na3 Na3 Rb2 78.5(5) 22_564 7_564 ?
Na3 Na3 Rb2 111.1(2) 13_455 7_564 ?
Sn3 Na3 Rb2 99.1(4) 8_655 7_564 ?
Sn4 Na3 Rb2 59.0(2) 23_645 7_564 ?
Sn6 Na3 Rb2 161.6(4) 3_655 7_564 ?
Sn2 Na3 Rb2 56.4(2) 23 7_564 ?
Rb2 Na3 Na3 174.1(5) . 19 ?
Sn5 Na3 Na3 87.5(3) . 19 ?
Sn5 Na3 Na3 86.5(3) 7_564 19 ?
Na3 Na3 Na3 48.8(4) 10_655 19 ?
Na3 Na3 Na3 48.6(4) 7_564 19 ?
Sn5 Na3 Na3 79.9(6) 13_455 19 ?
Sn1 Na3 Na3 98.6(3) 16 19 ?
Rb2 Na3 Na3 157.5(3) 24_565 19 ?
Na3 Na3 Na3 41.3(3) 22_564 19 ?
Na3 Na3 Na3 41.3(3) 13_455 19 ?
Sn3 Na3 Na3 101.8(5) 8_655 19 ?
Sn4 Na3 Na3 122.14(17) 23_645 19 ?
Sn6 Na3 Na3 110.1(6) 3_655 19 ?
Sn2 Na3 Na3 124.4(4) 23 19 ?
Rb2 Na3 Na3 69.79(18) 7_564 19 ?
Rb2 Na3 Rb2 107.9(6) . 10_655 ?
Sn5 Na3 Rb2 55.2(2) . 10_655 ?
Sn5 Na3 Rb2 125.1(3) 7_564 10_655 ?
Na3 Na3 Rb2 18.4(3) 10_655 10_655 ?
Na3 Na3 Rb2 68.4(4) 7_564 10_655 ?
Sn5 Na3 Rb2 128.7(5) 13_455 10_655 ?
Sn1 Na3 Rb2 49.61(18) 16 10_655 ?
Rb2 Na3 Rb2 94.7(4) 24_565 10_655 ?
Na3 Na3 Rb2 108.3(2) 22_564 10_655 ?
Na3 Na3 Rb2 78.5(5) 13_455 10_655 ?
Sn3 Na3 Rb2 168.7(4) 8_655 10_655 ?
Sn4 Na3 Rb2 118.8(4) 23_645 10_655 ?
Sn6 Na3 Rb2 122.2(4) 3_655 10_655 ?
Sn2 Na3 Rb2 86.1(3) 23 10_655 ?
Rb2 Na3 Rb2 75.44(17) 7_564 10_655 ?
Na3 Na3 Rb2 67.09(19) 19 10_655 ?
Rb2 Na3 Sn4 67.2(5) . 16_654 ?
Sn5 Na3 Sn4 33.2(2) . 16_654 ?
Sn5 Na3 Sn4 153.2(6) 7_564 16_654 ?
Na3 Na3 Sn4 62.0(5) 10_655 16_654 ?
Na3 Na3 Sn4 113.4(5) 7_564 16_654 ?
Sn5 Na3 Sn4 115.9(4) 13_455 16_654 ?
Sn1 Na3 Sn4 63.6(3) 16 16_654 ?
Rb2 Na3 Sn4 51.1(2) 24_565 16_654 ?
Na3 Na3 Sn4 142.9(6) 22_564 16_654 ?
Na3 Na3 Sn4 92.0(5) 13_455 16_654 ?
Sn3 Na3 Sn4 143.1(3) 8_655 16_654 ?
Sn4 Na3 Sn4 115.5(4) 23_645 16_654 ?
Sn6 Na3 Sn4 85.7(3) 3_655 16_654 ?
Sn2 Na3 Sn4 83.2(3) 23 16_654 ?
Rb2 Na3 Sn4 112.2(3) 7_564 16_654 ?
Na3 Na3 Sn4 106.98(14) 19 16_654 ?
Rb2 Na3 Sn4 47.18(16) 10_655 16_654 ?
Rb2 Na3 Sn6 72.0(4) . 15_564 ?
Sn5 Na3 Sn6 33.18(16) . 15_564 ?
Sn5 Na3 Sn6 146.2(4) 7_564 15_564 ?
Na3 Na3 Sn6 91.5(7) 10_655 15_564 ?
Na3 Na3 Sn6 149.0(6) 7_564 15_564 ?
Sn5 Na3 Sn6 62.5(3) 13_455 15_564 ?
Sn1 Na3 Sn6 117.2(4) 16 15_564 ?
Rb2 Na3 Sn6 60.4(2) 24_565 15_564 ?
Na3 Na3 Sn6 107.5(7) 22_564 15_564 ?
Na3 Na3 Sn6 64.8(2) 13_455 15_564 ?
Sn3 Na3 Sn6 97.0(3) 8_655 15_564 ?
Sn4 Na3 Sn6 132.1(3) 23_645 15_564 ?
Sn6 Na3 Sn6 34.42(11) 3_655 15_564 ?
Sn2 Na3 Sn6 123.3(4) 23 15_564 ?
Rb2 Na3 Sn6 163.7(3) 7_564 15_564 ?
Na3 Na3 Sn6 104.3(4) 19 15_564 ?
Rb2 Na3 Sn6 88.2(3) 10_655 15_564 ?
Sn4 Na3 Sn6 53.90(19) 16_654 15_564 ?
Rb2 Na3 Sn4 48.1(3) . 7_664 ?
Sn5 Na3 Sn4 114.6(3) . 7_664 ?
Sn5 Na3 Sn4 68.0(2) 7_564 7_664 ?
Na3 Na3 Sn4 173.1(7) 10_655 7_664 ?
Na3 Na3 Sn4 126.1(8) 7_564 7_664 ?
Sn5 Na3 Sn4 65.92(17) 13_455 7_664 ?
Sn1 Na3 Sn4 115.9(5) 16 7_664 ?
Rb2 Na3 Sn4 61.62(16) 24_565 7_664 ?
Na3 Na3 Sn4 95.7(2) 22_564 7_664 ?
Na3 Na3 Sn4 117.2(5) 13_455 7_664 ?
Sn3 Na3 Sn4 35.29(10) 8_655 7_664 ?
Sn4 Na3 Sn4 55.62(17) 23_645 7_664 ?
Sn6 Na3 Sn4 54.89(10) 3_655 7_664 ?
Sn2 Na3 Sn4 80.1(3) 23 7_664 ?
Rb2 Na3 Sn4 111.7(4) 7_564 7_664 ?
Na3 Na3 Sn4 136.8(5) 19 7_664 ?
Rb2 Na3 Sn4 156.0(4) 10_655 7_664 ?
Sn4 Na3 Sn4 111.2(3) 16_654 7_664 ?
Sn6 Na3 Sn4 83.17(15) 15_564 7_664 ?
Rb2 Na3 Sn2 62.0(5) . 16 ?
Sn5 Na3 Sn2 65.3(3) . 16 ?
Sn5 Na3 Sn2 120.6(5) 7_564 16 ?
Na3 Na3 Sn2 65.6(3) 10_655 16 ?
Na3 Na3 Sn2 93.0(2) 7_564 16 ?
Sn5 Na3 Sn2 147.2(4) 13_455 16 ?
Sn1 Na3 Sn2 32.83(18) 16 16 ?
Rb2 Na3 Sn2 52.3(3) 24_565 16 ?
Na3 Na3 Sn2 153.4(2) 22_564 16 ?
Na3 Na3 Sn2 118.8(6) 13_455 16 ?
Sn3 Na3 Sn2 143.0(4) 8_655 16 ?
Sn4 Na3 Sn2 87.0(4) 23_645 16 ?
Sn6 Na3 Sn2 111.6(3) 3_655 16 ?
Sn2 Na3 Sn2 52.0(2) 23 16 ?
Rb2 Na3 Sn2 84.0(3) 7_564 16 ?
Na3 Na3 Sn2 113.6(3) 19 16 ?
Rb2 Na3 Sn2 47.23(16) 10_655 16 ?
Sn4 Na3 Sn2 32.86(12) 16_654 16 ?
Sn6 Na3 Sn2 84.8(3) 15_564 16 ?
Sn4 Na3 Sn2 109.4(3) 7_664 16 ?
Rb2 Na3 Sn5 39.0(3) . 24_565 ?
Sn5 Na3 Sn5 82.3(2) . 24_565 ?
Sn5 Na3 Sn5 100.2(3) 7_564 24_565 ?
Na3 Na3 Sn5 141.4(8) 10_655 24_565 ?
Na3 Na3 Sn5 158.3(8) 7_564 24_565 ?
Sn5 Na3 Sn5 62.99(14) 13_455 24_565 ?
Sn1 Na3 Sn5 118.4(4) 16 24_565 ?
Rb2 Na3 Sn5 43.13(11) 24_565 24_565 ?
Na3 Na3 Sn5 111.0(4) 22_564 24_565 ?
Na3 Na3 Sn5 103.5(3) 13_455 24_565 ?
Sn3 Na3 Sn5 59.61(11) 8_655 24_565 ?
Sn4 Na3 Sn5 82.0(2) 23_645 24_565 ?
Sn6 Na3 Sn5 32.64(6) 3_655 24_565 ?
Sn2 Na3 Sn5 92.7(3) 23 24_565 ?
Rb2 Na3 Sn5 140.9(4) 7_564 24_565 ?
Na3 Na3 Sn5 141.9(6) 19 24_565 ?
Rb2 Na3 Sn5 130.5(4) 10_655 24_565 ?
Sn4 Na3 Sn5 83.5(2) 16_654 24_565 ?
Sn6 Na3 Sn5 52.07(11) 15_564 24_565 ?
Sn4 Na3 Sn5 32.29(5) 7_664 24_565 ?
Sn2 Na3 Sn5 95.2(3) 16 24_565 ?
Rb2 Na3 Rb2 120.7(6) . 13_455 ?
Sn5 Na3 Rb2 54.6(3) . 13_455 ?
Sn5 Na3 Rb2 118.8(5) 7_564 13_455 ?
Na3 Na3 Rb2 74.8(4) 10_655 13_455 ?
Na3 Na3 Rb2 105.7(2) 7_564 13_455 ?
Sn5 Na3 Rb2 42.1(3) 13_455 13_455 ?
Sn1 Na3 Rb2 136.3(4) 16 13_455 ?
Rb2 Na3 Rb2 111.1(4) 24_565 13_455 ?
Na3 Na3 Rb2 60.2(5) 22_564 13_455 ?
Na3 Na3 Rb2 15.91(16) 13_455 13_455 ?
Sn3 Na3 Rb2 89.0(4) 8_655 13_455 ?
Sn4 Na3 Rb2 153.1(4) 23_645 13_455 ?
Sn6 Na3 Rb2 55.2(2) 3_655 13_455 ?
Sn2 Na3 Rb2 170.8(4) 23 13_455 ?
Rb2 Na3 Rb2 126.7(3) 7_564 13_455 ?
Na3 Na3 Rb2 57.1(3) 19 13_455 ?
Rb2 Na3 Rb2 86.6(3) 10_655 13_455 ?
Sn4 Na3 Rb2 87.7(3) 16_654 13_455 ?
Sn6 Na3 Rb2 50.8(2) 15_564 13_455 ?
Sn4 Na3 Rb2 104.8(3) 7_664 13_455 ?
Sn2 Na3 Rb2 118.8(3) 16 13_455 ?
Sn5 Na3 Rb2 87.8(3) 24_565 13_455 ?
Rb2 Na3 Sn3 111.1(6) . 2_564 ?
Sn5 Na3 Sn3 24.24(16) . 2_564 ?
Sn5 Na3 Sn3 149.8(4) 7_564 2_564 ?
Na3 Na3 Sn3 41.8(5) 10_655 2_564 ?
Na3 Na3 Sn3 98.5(5) 7_564 2_564 ?
Sn5 Na3 Sn3 84.8(4) 13_455 2_564 ?
Sn1 Na3 Sn3 93.7(3) 16 2_564 ?
Rb2 Na3 Sn3 94.6(4) 24_565 2_564 ?
Na3 Na3 Sn3 93.1(5) 22_564 2_564 ?
Na3 Na3 Sn3 43.0(4) 13_455 2_564 ?
Sn3 Na3 Sn3 132.3(5) 8_655 2_564 ?
Sn4 Na3 Sn3 162.9(4) 23_645 2_564 ?
Sn6 Na3 Sn3 79.8(3) 3_655 2_564 ?
Sn2 Na3 Sn3 127.2(4) 23 2_564 ?
Rb2 Na3 Sn3 114.61(19) 7_564 2_564 ?
Na3 Na3 Sn3 63.35(16) 19 2_564 ?
Rb2 Na3 Sn3 45.90(15) 10_655 2_564 ?
Sn4 Na3 Sn3 49.91(17) 16_654 2_564 ?
Sn6 Na3 Sn3 50.89(18) 15_564 2_564 ?
Sn4 Na3 Sn3 133.6(3) 7_664 2_564 ?
Sn2 Na3 Sn3 76.2(2) 16 2_564 ?
Sn5 Na3 Sn3 102.9(3) 24_565 2_564 ?
Rb2 Na3 Sn3 44.04(16) 13_455 2_564 ?
Rb2 Na3 Sn5 139.2(7) . 10_655 ?
Sn5 Na3 Sn5 88.9(2) . 10_655 ?
Sn5 Na3 Sn5 88.6(2) 7_564 10_655 ?
Na3 Na3 Sn5 29.8(4) 10_655 10_655 ?
Na3 Na3 Sn5 30.3(4) 7_564 10_655 ?
Sn5 Na3 Sn5 118.3(4) 13_455 10_655 ?
Sn1 Na3 Sn5 60.10(12) 16 10_655 ?
Rb2 Na3 Sn5 131.8(4) 24_565 10_655 ?
Na3 Na3 Sn5 73.9(3) 22_564 10_655 ?
Na3 Na3 Sn5 73.3(3) 13_455 10_655 ?
Sn3 Na3 Sn5 128.4(4) 8_655 10_655 ?
Sn4 Na3 Sn5 104.8(3) 23_645 10_655 ?
Sn6 Na3 Sn5 143.4(4) 3_655 10_655 ?
Sn2 Na3 Sn5 89.7(2) 23 10_655 ?
Rb2 Na3 Sn5 46.19(11) 7_564 10_655 ?
Na3 Na3 Sn5 38.5(2) 19 10_655 ?
Rb2 Na3 Sn5 41.11(9) 10_655 10_655 ?
Sn4 Na3 Sn5 88.3(2) 16_654 10_655 ?
Sn6 Na3 Sn5 119.8(3) 15_564 10_655 ?
Sn4 Na3 Sn5 156.5(4) 7_664 10_655 ?
Sn2 Na3 Sn5 79.53(18) 16 10_655 ?
Sn5 Na3 Sn5 171.1(4) 24_565 10_655 ?
Rb2 Na3 Sn5 88.5(2) 13_455 10_655 ?
Sn3 Na3 Sn5 68.96(16) 2_564 10_655 ?
Rb2 Na3 Rb2 130.6(5) . 22_564 ?
Sn5 Na3 Rb2 120.3(5) . 22_564 ?
Sn5 Na3 Rb2 52.9(3) 7_564 22_564 ?
Na3 Na3 Rb2 103.3(2) 10_655 22_564 ?
Na3 Na3 Rb2 71.1(4) 7_564 22_564 ?
Sn5 Na3 Rb2 47.1(2) 13_455 22_564 ?
Sn1 Na3 Rb2 132.6(4) 16 22_564 ?
Rb2 Na3 Rb2 142.6(3) 24_565 22_564 ?
Na3 Na3 Rb2 13.27(11) 22_564 22_564 ?
Na3 Na3 Rb2 61.0(5) 13_455 22_564 ?
Sn3 Na3 Rb2 47.3(2) 8_655 22_564 ?
Sn4 Na3 Rb2 91.5(3) 23_645 22_564 ?
Sn6 Na3 Rb2 83.8(3) 3_655 22_564 ?
Sn2 Na3 Rb2 122.9(4) 23 22_564 ?
Rb2 Na3 Rb2 81.6(3) 7_564 22_564 ?
Na3 Na3 Rb2 54.5(3) 19 22_564 ?
Rb2 Na3 Rb2 121.5(3) 10_655 22_564 ?
Sn4 Na3 Rb2 153.0(4) 16_654 22_564 ?
Sn6 Na3 Rb2 107.7(4) 15_564 22_564 ?
Sn4 Na3 Rb2 82.5(2) 7_664 22_564 ?
Sn2 Na3 Rb2 164.0(2) 16 22_564 ?
Sn5 Na3 Rb2 100.4(2) 24_565 22_564 ?
Rb2 Na3 Rb2 65.9(3) 13_455 22_564 ?
Sn3 Na3 Rb2 103.6(3) 2_564 22_564 ?
Sn5 Na3 Rb2 85.5(2) 10_655 22_564 ?
Rb2 Na3 Sn2 37.3(4) . 7_565 ?
Sn5 Na3 Sn2 123.8(4) . 7_565 ?
Sn5 Na3 Sn2 62.0(3) 7_564 7_565 ?
Na3 Na3 Sn2 148.3(2) 10_655 7_565 ?
Na3 Na3 Sn2 109.4(6) 7_564 7_565 ?
Sn5 Na3 Sn2 96.2(2) 13_455 7_565 ?
Sn1 Na3 Sn2 85.6(4) 16 7_565 ?
Rb2 Na3 Sn2 54.0(2) 24_565 7_565 ?
Na3 Na3 Sn2 112.8(3) 22_564 7_565 ?
Na3 Na3 Sn2 147.8(5) 13_455 7_565 ?
Sn3 Na3 Sn2 56.7(2) 8_655 7_565 ?
Sn4 Na3 Sn2 30.88(10) 23_645 7_565 ?
Sn6 Na3 Sn2 81.83(13) 3_655 7_565 ?
Sn2 Na3 Sn2 49.42(18) 23 7_565 ?
Rb2 Na3 Sn2 89.7(3) 7_564 7_565 ?
Na3 Na3 Sn2 148.42(19) 19 7_565 ?
Rb2 Na3 Sn2 132.1(4) 10_655 7_565 ?
Sn4 Na3 Sn2 102.9(3) 16_654 7_565 ?
Sn6 Na3 Sn2 101.41(17) 15_564 7_565 ?
Sn4 Na3 Sn2 30.67(9) 7_664 7_565 ?
Sn2 Na3 Sn2 86.7(3) 16 7_565 ?
Sn5 Na3 Sn2 51.38(11) 24_565 7_565 ?
Rb2 Na3 Sn2 135.1(2) 13_455 7_565 ?
Sn3 Na3 Sn2 148.0(3) 2_564 7_565 ?
Sn5 Na3 Sn2 134.6(4) 10_655 7_565 ?
Rb2 Na3 Sn2 100.2(3) 22_564 7_565 ?
Rb2 Na3 Na3 19.3(5) . 24_565 ?
Sn5 Na3 Na3 69.3(4) . 24_565 ?
Sn5 Na3 Na3 116.2(4) 7_564 24_565 ?
Na3 Na3 Na3 117.8(8) 10_655 24_565 ?
Na3 Na3 Na3 149.23(4) 7_564 24_565 ?
Sn5 Na3 Na3 92.8(2) 13_455 24_565 ?
Sn1 Na3 Na3 88.3(3) 16 24_565 ?
Rb2 Na3 Na3 11.2(3) 24_565 24_565 ?
Na3 Na3 Na3 143.5(3) 22_564 24_565 ?
Na3 Na3 Na3 117.5(2) 13_455 24_565 ?
Sn3 Na3 Na3 89.2(3) 8_655 24_565 ?
Sn4 Na3 Na3 81.68(16) 23_645 24_565 ?
Sn6 Na3 Na3 56.4(2) 3_655 24_565 ?
Sn2 Na3 Na3 73.41(15) 23 24_565 ?
Rb2 Na3 Na3 129.8(2) 7_564 24_565 ?
Na3 Na3 Na3 156.15(19) 19 24_565 ?
Rb2 Na3 Na3 101.9(5) 10_655 24_565 ?
Sn4 Na3 Na3 55.9(3) 16_654 24_565 ?
Sn6 Na3 Na3 52.9(2) 15_564 24_565 ?
Sn4 Na3 Na3 55.33(18) 7_664 24_565 ?
Sn2 Na3 Na3 62.5(3) 16 24_565 ?
Sn5 Na3 Na3 32.73(19) 24_565 24_565 ?
Rb2 Na3 Na3 102.69(19) 13_455 24_565 ?
Sn3 Na3 Na3 93.6(4) 2_564 24_565 ?
Sn5 Na3 Na3 141.3(5) 10_655 24_565 ?
Rb2 Na3 Na3 133.0(3) 22_564 24_565 ?
Sn2 Na3 Na3 54.45(14) 7_565 24_565 ?
Rb2 Na3 Sn5 151.7(7) . 22_564 ?
Sn5 Na3 Sn5 121.2(4) . 22_564 ?
Sn5 Na3 Sn5 52.9(2) 7_564 22_564 ?
Na3 Na3 Sn5 74.0(4) 10_655 22_564 ?
Na3 Na3 Sn5 33.6(3) 7_564 22_564 ?
Sn5 Na3 Sn5 82.8(4) 13_455 22_564 ?
Sn1 Na3 Sn5 96.4(2) 16 22_564 ?
Rb2 Na3 Sn5 167.0(5) 24_565 22_564 ?
Na3 Na3 Sn5 30.6(4) 22_564 22_564 ?
Na3 Na3 Sn5 68.1(3) 13_455 22_564 ?
Sn3 Na3 Sn5 79.6(3) 8_655 22_564 ?
Sn4 Na3 Sn5 89.6(3) 23_645 22_564 ?
Sn6 Na3 Sn5 120.3(4) 3_655 22_564 ?
Sn2 Na3 Sn5 104.1(3) 23 22_564 ?
Rb2 Na3 Sn5 49.35(15) 7_564 22_564 ?
Na3 Na3 Sn5 33.72(18) 19 22_564 ?
Rb2 Na3 Sn5 89.44(15) 10_655 22_564 ?
Sn4 Na3 Sn5 135.9(2) 16_654 22_564 ?
Sn6 Na3 Sn5 132.2(4) 15_564 22_564 ?
Sn4 Na3 Sn5 112.9(3) 7_664 22_564 ?
Sn2 Na3 Sn5 125.5(2) 16 22_564 ?
Sn5 Na3 Sn5 138.0(3) 24_565 22_564 ?
Rb2 Na3 Sn5 81.5(3) 13_455 22_564 ?
Sn3 Na3 Sn5 97.1(2) 2_564 22_564 ?
Sn5 Na3 Sn5 49.11(10) 10_655 22_564 ?
Rb2 Na3 Sn5 38.48(13) 22_564 22_564 ?
Sn2 Na3 Sn5 114.8(3) 7_565 22_564 ?
Na3 Na3 Sn5 168.1(5) 24_565 22_564 ?
Rb2 Na3 Sn5 141.2(7) . 19 ?
Sn5 Na3 Sn5 54.4(3) . 19 ?
Sn5 Na3 Sn5 119.7(4) 7_564 19 ?
Na3 Na3 Sn5 33.1(2) 10_655 19 ?
Na3 Na3 Sn5 72.9(3) 7_564 19 ?
Sn5 Na3 Sn5 82.3(4) 13_455 19 ?
Sn1 Na3 Sn5 95.9(2) 16 19 ?
Rb2 Na3 Sn5 124.5(4) 24_565 19 ?
Na3 Na3 Sn5 67.7(3) 22_564 19 ?
Na3 Na3 Sn5 30.7(4) 13_455 19 ?
Sn3 Na3 Sn5 122.9(5) 8_655 19 ?
Sn4 Na3 Sn5 151.4(3) 23_645 19 ?
Sn6 Na3 Sn5 95.9(3) 3_655 19 ?
Sn2 Na3 Sn5 132.2(2) 23 19 ?
Rb2 Na3 Sn5 92.63(16) 7_564 19 ?
Na3 Na3 Sn5 33.20(17) 19 19 ?
Rb2 Na3 Sn5 48.69(14) 10_655 19 ?
Sn4 Na3 Sn5 76.2(2) 16_654 19 ?
Sn6 Na3 Sn5 76.3(3) 15_564 19 ?
Sn4 Na3 Sn5 147.6(4) 7_664 19 ?
Sn2 Na3 Sn5 93.6(2) 16 19 ?
Sn5 Na3 Sn5 126.3(4) 24_565 19 ?
Rb2 Na3 Sn5 42.97(15) 13_455 19 ?
Sn3 Na3 Sn5 30.19(10) 2_564 19 ?
Sn5 Na3 Sn5 47.69(10) 10_655 19 ?
Rb2 Na3 Sn5 80.2(3) 22_564 19 ?
Sn2 Na3 Sn5 177.7(3) 7_565 19 ?
Na3 Na3 Sn5 123.7(4) 24_565 19 ?
Sn5 Na3 Sn5 66.88(17) 22_564 19 ?

loop_
_geom_bond_atom_site_label_1
_geom_bond_atom_site_label_2
_geom_bond_distance
_geom_bond_site_symmetry_2
_geom_bond_publ_flag
Sn1 Sn2 2.8581(10) 9 ?
Sn1 Sn2 2.8582(10) . ?
Sn1 Sn2 2.8582(10) 5 ?
Sn1 Na3 3.489(18) 21_445 ?
Sn1 Na3 3.489(18) 15_454 ?
Sn1 Na3 3.489(18) 18_544 ?
Sn1 Rb2 3.742(5) 15_454 ?
Sn1 Rb2 3.742(5) 18_544 ?
Sn1 Rb2 3.742(5) 21_445 ?
Sn1 Rb1 4.415(2) . ?
Sn1 Rb2 4.434(6) 2_564 ?
Sn1 Rb2 4.434(6) 10_645 ?
Sn2 Sn4 2.8273(10) 1_544 ?
Sn2 Sn4 2.8581(11) 16_644 ?
Sn2 Sn2 2.8654(15) 22_554 ?
Sn2 Rb1 3.9141(17) . ?
Sn2 Rb1 3.9903(10) 15_554 ?
Sn2 Rb2 3.998(4) 21_445 ?
Sn2 Rb2 4.051(4) 10_645 ?
Sn2 Rb2 4.489(5) 15_454 ?
Sn2 Rb2 4.538(5) 2_564 ?
Sn2 Na3 4.75(2) 21_445 ?
Sn2 Na3 5.074(19) 15_454 ?
Sn3 Sn5 2.8708(10) 2_565 ?
Sn3 Sn5 2.8708(10) 17_456 ?
Sn3 Sn4 2.8735(10) 2_564 ?
Sn3 Sn4 2.8735(10) 17_446 ?
Sn3 Na3 3.683(15) 14 ?
Sn3 Na3 3.683(15) 11_456 ?
Sn3 Rb1 3.9127(10) . ?
Sn3 Rb1 3.9128(10) 16_545 ?
Sn3 Rb2 4.032(6) 11_456 ?
Sn3 Rb2 4.032(6) 14 ?
Sn3 Na3 5.381(18) 17_456 ?
Sn3 Na3 5.381(18) 2_565 ?
Sn4 Sn2 2.8274(10) 1_566 ?
Sn4 Sn2 2.8581(11) 15_565 ?
Sn4 Sn3 2.8734(10) 2_565 ?
Sn4 Sn5 2.8750(11) 15_465 ?
Sn4 Rb1 3.8173(10) 2_565 ?
Sn4 Rb2 3.856(4) 10_656 ?
Sn4 Rb2 3.922(4) 21_456 ?
Sn4 Rb1 4.0334(10) 15_565 ?
Sn4 Na3 4.42(2) 21_456 ?
Sn4 Rb2 4.527(5) 15_465 ?
Sn4 Na3 4.905(18) 15_465 ?
Sn4 Na3 4.937(11) 10_656 ?
Sn5 Sn3 2.8709(10) 2_564 ?
Sn5 Sn4 2.8750(11) 16_654 ?
Sn5 Sn6 2.8780(9) 15_564 ?
Sn5 Na3 3.073(18) . ?
Sn5 Na3 3.102(18) 10_655 ?
Sn5 Na3 3.414(19) 13_455 ?
Sn5 Rb2 3.646(4) . ?
Sn5 Rb2 3.904(5) 24_565 ?
Sn5 Rb2 4.028(6) 10_655 ?
Sn5 Rb1 4.2222(17) 15_564 ?
Sn5 Rb2 4.378(6) 13_455 ?
Sn5 Na3 5.319(9) 24_565 ?
Sn6 Sn6 2.849(2) 14 ?
Sn6 Sn5 2.8779(9) 22_564 ?
Sn6 Sn5 2.8780(9) 17_456 ?
Sn6 Sn5 2.8780(9) 16_645 ?
Sn6 Rb1 3.845(2) . ?
Sn6 Rb2 4.429(4) 11_456 ?
Sn6 Rb2 4.429(4) 3_645 ?
Sn6 Rb2 4.429(4) 7_564 ?
Sn6 Na3 4.699(14) 3_645 ?
Sn6 Na3 4.699(14) 11_456 ?
Sn6 Na3 4.700(14) 7_564 ?
Sn6 Rb2 4.707(4) 22_564 ?
Rb1 Sn4 3.8173(10) 6_456 ?
Rb1 Sn4 3.8174(10) 10_645 ?
Rb1 Sn4 3.8174(10) 2_564 ?
Rb1 Sn3 3.9126(10) 9 ?
Rb1 Sn3 3.9126(10) 5 ?
Rb1 Sn2 3.9140(17) 5 ?
Rb1 Sn2 3.9141(17) 9 ?
Rb1 Sn2 3.9903(10) 16_545 ?
Rb1 Sn2 3.9903(10) 17_455 ?
Rb1 Sn2 3.9904(10) 22_554 ?
Rb1 Sn4 4.0335(10) 22_464 ?
Rb1 Sn4 4.0335(10) 16_644 ?
Rb1 Sn4 4.0336(10) 17_446 ?
Rb1 Sn5 4.2223(17) 17_456 ?
Rb1 Sn5 4.2223(17) 16_645 ?
Rb1 Sn5 4.2223(17) 22_564 ?
Rb1 Rb1 6.1783(8) 15_554 ?
Rb2 Rb2 1.698(14) 24_565 ?
Rb2 Na3 2.127(16) . ?
Rb2 Na3 3.622(18) 24_565 ?
Rb2 Sn1 3.742(5) 16 ?
Rb2 Sn4 3.856(4) 7_664 ?
Rb2 Sn5 3.904(5) 24_565 ?
Rb2 Sn4 3.922(4) 23_645 ?
Rb2 Sn2 3.998(4) 23 ?
Rb2 Sn5 4.028(6) 7_564 ?
Rb2 Sn3 4.032(6) 8_655 ?
Rb2 Sn2 4.051(4) 7_565 ?
Rb2 Sn5 4.378(6) 13_455 ?
Rb2 Sn6 4.429(4) 3_655 ?
Rb2 Sn1 4.434(6) 2_565 ?
Rb2 Sn2 4.489(5) 16 ?
Rb2 Sn4 4.527(5) 16_654 ?
Rb2 Sn2 4.538(5) 2_565 ?
Rb2 Sn6 4.708(4) 15_564 ?
Rb2 Na3 4.757(16) 10_655 ?
Rb2 Na3 4.896(15) 7_564 ?
Rb2 Sn4 5.074(6) 2_574 ?
Rb2 Na3 5.37(2) 13_455 ?
Rb2 Sn3 5.456(6) 5_565 ?
Rb2 Na3 5.48(2) 22_564 ?
Rb2 Sn5 5.544(5) 6_566 ?
Rb2 Na3 5.644(19) 20_564 ?
Rb2 Sn5 5.693(7) 16_655 ?
Rb2 Rb2 5.907(10) 7_564 ?
Rb2 Rb2 5.907(10) 10_655 ?
Na3 Sn5 3.102(18) 7_564 ?
Na3 Na3 3.185(14) 10_655 ?
Na3 Na3 3.185(14) 7_564 ?
Na3 Sn5 3.414(19) 13_455 ?
Na3 Sn1 3.489(18) 16 ?
Na3 Rb2 3.621(18) 24_565 ?
Na3 Na3 3.62(4) 22_564 ?
Na3 Na3 3.63(4) 13_455 ?
Na3 Sn3 3.683(15) 8_655 ?
Na3 Sn4 4.42(2) 23_645 ?
Na3 Sn6 4.700(14) 3_655 ?
Na3 Sn2 4.75(2) 23 ?
Na3 Rb2 4.757(16) 7_564 ?
Na3 Na3 4.83(3) 19 ?
Na3 Rb2 4.896(15) 10_655 ?
Na3 Sn4 4.905(18) 16_654 ?
Na3 Sn6 4.908(17) 15_564 ?
Na3 Sn4 4.937(11) 7_664 ?
Na3 Sn2 5.074(19) 16 ?
Na3 Sn5 5.319(9) 24_565 ?
Na3 Rb2 5.37(2) 13_455 ?
Na3 Sn3 5.381(18) 2_564 ?
Na3 Sn5 5.401(8) 10_655 ?
Na3 Rb2 5.48(2) 22_564 ?
Na3 Sn2 5.532(16) 7_565 ?
Na3 Na3 5.56(3) 24_565 ?
Na3 Sn5 5.578(16) 22_564 ?
Na3 Sn5 5.608(17) 19 ?
